data_4038862
loop_
_publ_author_name
'Kleiner, Yolanda'
'Hammann, Peter'
'Becker, Jonathan'
'Bauer, Armin'
'P\"overlein, Christoph'
'Schuler, S\"oren M M'

_publ_section_title
;
 Total Synthesis and Structure Revision of (-)-Avicennone C.
;
_journal_name_full 'The Journal of organic chemistry'
_journal_paper_doi 10.1021/acs.joc.0c01792
_journal_year 2020
_chemical_absolute_configuration ad
_chemical_formula_sum 'C15 H16 O3'
_chemical_formula_weight 244.28
_space_group_crystal_system hexagonal
_space_group_IT_number 170
_space_group_name_Hall 'P 65'
_space_group_name_H-M_alt 'P 65'
_atom_sites_solution_hydrogens mixed
_atom_sites_solution_primary dual
_atom_sites_solution_secondary difmap
_audit_creation_method SHELXL-2018/3
_cell_angle_alpha 90
_cell_angle_beta 90
_cell_angle_gamma 120
_cell_formula_units_Z 30
_cell_length_a 24.0111(15)
_cell_length_b 24.0111(15)
_cell_length_c 22.650(2)
_cell_measurement_reflns_used 9754
_cell_measurement_temperature 100(2)
_cell_measurement_theta_max 77.28
_cell_measurement_theta_min 3.68
_cell_volume 11309.0(14)
_computing_cell_refinement 'SAINT 8.40A (Bruker-AXS, 2017)'
_computing_data_collection 'APEX3 v2019.1-0 (Bruker-AXS, 2017)'
_computing_data_reduction 'SAINT 8.40A (Bruker-AXS, 2017)'
_computing_molecular_graphics 'Bruker SHELXTL'
_computing_publication_material 'Bruker SHELXTL'
_computing_structure_refinement 'SHELXL-2018/3 (Sheldrick, 2018)'
_computing_structure_solution 'SHELXT-2015 (Sheldrick, 2015)'
_diffrn_ambient_temperature 100(2)
_diffrn_detector_area_resol_mean 10.4167
_diffrn_measured_fraction_theta_full 1.000
_diffrn_measured_fraction_theta_max 1.000
_diffrn_measurement_device_type 'Bruker PHOTON100'
_diffrn_measurement_method '\f and \w scans'
_diffrn_radiation_type CuK\a
_diffrn_radiation_wavelength 1.54178
_diffrn_reflns_av_R_equivalents 0.1135
_diffrn_reflns_av_unetI/netI 0.0729
_diffrn_reflns_Laue_measured_fraction_full 1.000
_diffrn_reflns_Laue_measured_fraction_max 1.000
_diffrn_reflns_limit_h_max 30
_diffrn_reflns_limit_h_min -29
_diffrn_reflns_limit_k_max 28
_diffrn_reflns_limit_k_min -26
_diffrn_reflns_limit_l_max 28
_diffrn_reflns_limit_l_min -26
_diffrn_reflns_number 87282
_diffrn_reflns_point_group_measured_fraction_full 0.999
_diffrn_reflns_point_group_measured_fraction_max 0.996
_diffrn_reflns_theta_full 67.679
_diffrn_reflns_theta_max 74.491
_diffrn_reflns_theta_min 2.125
_diffrn_source 'I\mS micro-focus sealed tube, multilayer optics'
_exptl_absorpt_coefficient_mu 0.602
_exptl_absorpt_correction_T_max 0.7541
_exptl_absorpt_correction_T_min 0.3687
_exptl_absorpt_correction_type multi-scan
_exptl_absorpt_process_details 'SADABS 2016/2(Sheldrick, 2016)'
_exptl_crystal_colour colourless
_exptl_crystal_density_diffrn 1.076
_exptl_crystal_density_method 'not measured'
_exptl_crystal_description needle
_exptl_crystal_F_000 3900
_exptl_crystal_size_max 0.944
_exptl_crystal_size_mid 0.088
_exptl_crystal_size_min 0.086
_refine_diff_density_max 1.001
_refine_diff_density_min -1.114
_refine_diff_density_rms 0.059
_refine_ls_abs_structure_details
; 
 Flack x determined using 4902 quotients [(I+)-(I-)]/[(I+)+(I-)] 
 (Parsons, Flack and Wagner, Acta Cryst. B69 (2013) 249-259). 
;
_refine_ls_abs_structure_Flack -0.12(10)
_refine_ls_extinction_method none
_refine_ls_goodness_of_fit_ref 1.041
_refine_ls_hydrogen_treatment mixed
_refine_ls_matrix_type full
_refine_ls_number_parameters 1220
_refine_ls_number_reflns 15339
_refine_ls_number_restraints 4677
_refine_ls_restrained_S_all 0.935
_refine_ls_R_factor_all 0.0851
_refine_ls_R_factor_gt 0.0696
_refine_ls_shift/su_max 0.000
_refine_ls_shift/su_mean 0.000
_refine_ls_structure_factor_coef Fsqd
_refine_ls_weighting_details 'w=1/[\s^2^(Fo^2^)+(0.1250P)^2^+2.6714P] where P=(Fo^2^+2Fc^2^)/3'
_refine_ls_weighting_scheme calc
_refine_ls_wR_factor_gt 0.1835
_refine_ls_wR_factor_ref 0.1986
_reflns_Friedel_coverage 0.940
_reflns_Friedel_fraction_full 0.997
_reflns_Friedel_fraction_max 0.991
_reflns_number_gt 12566
_reflns_number_total 15339
_reflns_threshold_expression 'I > 2\s(I)'
_cod_data_source_file jo0c01792_si_002.cif
_cod_data_source_block D19459_sq
_cod_original_cell_volume 11308.7(18)
_cod_database_code 4038862
_shelx_shelxl_version_number 2018/3
_shelx_space_group_comment
; 
The symmetry employed for this shelxl refinement is uniquely defined 
by the following loop, which should always be used as a source of 
symmetry information in preference to the above space-group names. 
They are only intended as comments. 
;
_shelx_estimated_absorpt_t_min 0.600
_shelx_estimated_absorpt_t_max 0.950

loop_
_space_group_symop_operation_xyz
'x, y, z'
'-y, x-y, z+2/3'
'-x+y, -x, z+1/3'
'-x, -y, z+1/2'
'y, -x+y, z+1/6'
'x-y, x, z+5/6'

loop_
_atom_site_label
_atom_site_type_symbol
_atom_site_fract_x
_atom_site_fract_y
_atom_site_fract_z
_atom_site_U_iso_or_equiv
_atom_site_adp_type
_atom_site_occupancy
_atom_site_site_symmetry_order
_atom_site_calc_flag
_atom_site_refinement_flags_posn
_atom_site_refinement_flags_adp
_atom_site_refinement_flags_occupancy
_atom_site_disorder_assembly
_atom_site_disorder_group
O1_1 O 0.2524(3) 0.5366(4) 0.6216(4) 0.0410(16) Uani 0.651(7) 1 d D U P A 1
O2_1 O 0.0948(3) 0.4175(4) 0.6447(3) 0.0269(16) Uani 0.651(7) 1 d D U P A 1
O3_1 O -0.0010(3) 0.4529(3) 0.5840(3) 0.0267(11) Uani 0.651(7) 1 d D U P A 1
H3_1 H -0.011(4) 0.450(4) 0.5484(15) 0.040 Uiso 0.651(7) 1 d D U P A 1
C1_1 C 0.1938(4) 0.5151(4) 0.6213(5) 0.032(2) Uani 0.651(7) 1 d D U P A 1
C2_1 C 0.1497(3) 0.4464(4) 0.6052(4) 0.0301(18) Uani 0.651(7) 1 d D U P A 1
C3_1 C 0.0847(4) 0.4291(4) 0.5850(4) 0.0306(19) Uani 0.651(7) 1 d D U P A 1
H3A_1 H 0.062784 0.390148 0.559239 0.037 Uiso 0.651(7) 1 calc R U P A 1
C4_1 C 0.0667(4) 0.4800(4) 0.5743(4) 0.0269(19) Uani 0.651(7) 1 d D U P A 1
H4_1 H 0.075650 0.493090 0.531898 0.032 Uiso 0.651(7) 1 calc R U P A 1
C5_1 C 0.1043(4) 0.5391(4) 0.6113(4) 0.0290(18) Uani 0.651(7) 1 d D U P A 1
C6_1 C 0.1641(4) 0.5548(4) 0.6355(5) 0.033(2) Uani 0.651(7) 1 d D U P A 1
C7_1 C 0.1973(5) 0.6084(5) 0.6718(5) 0.038(2) Uani 0.651(7) 1 d D U P A 1
H7_1 H 0.237267 0.617704 0.688715 0.046 Uiso 0.651(7) 1 calc R U P A 1
C8_1 C 0.1721(4) 0.6484(4) 0.6835(4) 0.039(2) Uani 0.651(7) 1 d D U P A 1
H8_1 H 0.194157 0.684499 0.708792 0.046 Uiso 0.651(7) 1 calc R U P A 1
C9_1 C 0.1141(4) 0.6346(4) 0.6576(4) 0.039(2) Uani 0.651(7) 1 d D U P A 1
H9_1 H 0.097018 0.662188 0.664624 0.047 Uiso 0.651(7) 1 calc R U P A 1
C10_1 C 0.0809(4) 0.5812(4) 0.6217(4) 0.0356(19) Uani 0.651(7) 1 d D U P A 1
H10_1 H 0.041722 0.572954 0.603913 0.043 Uiso 0.651(7) 1 calc R U P A 1
C11_1 C 0.1784(4) 0.4049(4) 0.5891(4) 0.0373(19) Uani 0.651(7) 1 d D U P A 1
H11A_1 H 0.144114 0.363629 0.572774 0.045 Uiso 0.651(7) 1 calc R U P A 1
H11B_1 H 0.211078 0.426720 0.557870 0.045 Uiso 0.651(7) 1 calc R U P A 1
C12_1 C 0.2091(4) 0.3912(5) 0.6406(5) 0.040(2) Uani 0.651(7) 1 d D U P A 1
H12_1 H 0.190836 0.388362 0.678435 0.048 Uiso 0.651(7) 1 calc R U P A 1
C13_1 C 0.2605(4) 0.3826(5) 0.6375(5) 0.040(2) Uani 0.651(7) 1 d D U P A 1
C14_1 C 0.2838(7) 0.3672(6) 0.6936(6) 0.060(4) Uani 0.651(7) 1 d D U P A 1
H14A_1 H 0.281555 0.325510 0.689462 0.090 Uiso 0.651(7) 1 calc R U P A 1
H14B_1 H 0.256714 0.365505 0.726671 0.090 Uiso 0.651(7) 1 calc R U P A 1
H14C_1 H 0.328439 0.400660 0.701068 0.090 Uiso 0.651(7) 1 calc R U P A 1
C15_1 C 0.2963(4) 0.3875(4) 0.5830(5) 0.0405(19) Uani 0.651(7) 1 d D U P A 1
H15A_1 H 0.294577 0.346438 0.575693 0.061 Uiso 0.651(7) 1 calc R U P A 1
H15B_1 H 0.341147 0.421602 0.587506 0.061 Uiso 0.651(7) 1 calc R U P A 1
H15C_1 H 0.276817 0.397595 0.549698 0.061 Uiso 0.651(7) 1 calc R U P A 1
O1A_1 O 0.2493(6) 0.5204(8) 0.6200(9) 0.0410(16) Uani 0.349(7) 1 d D U P A 2
O2A_1 O 0.0839(6) 0.4138(7) 0.6409(6) 0.026(3) Uani 0.349(7) 1 d D U P A 2
O3A_1 O 0.0048(5) 0.4688(6) 0.5886(6) 0.0267(11) Uani 0.349(7) 1 d D U P A 2
H3AA_1 H -0.021(4) 0.461(7) 0.561(3) 0.040 Uiso 0.349(7) 1 d D U P A 2
C1A_1 C 0.1915(6) 0.5036(7) 0.6218(9) 0.028(3) Uani 0.349(7) 1 d D U P A 2
C2A_1 C 0.1403(6) 0.4376(6) 0.6042(8) 0.030(3) Uani 0.349(7) 1 d D U P A 2
C3A_1 C 0.0804(7) 0.4329(7) 0.5817(7) 0.027(3) Uani 0.349(7) 1 d D U P A 2
H3B_1 H 0.055313 0.397059 0.553240 0.032 Uiso 0.349(7) 1 calc R U P A 2
C4A_1 C 0.0716(6) 0.4903(7) 0.5762(8) 0.024(3) Uani 0.349(7) 1 d D U P A 2
H4A_1 H 0.081532 0.506847 0.534817 0.029 Uiso 0.349(7) 1 calc R U P A 2
C5A_1 C 0.1132(7) 0.5436(7) 0.6179(8) 0.029(3) Uani 0.349(7) 1 d D U P A 2
C6A_1 C 0.1713(7) 0.5508(7) 0.6383(9) 0.030(3) Uani 0.349(7) 1 d D U P A 2
C7A_1 C 0.2110(8) 0.6025(8) 0.6749(8) 0.036(4) Uani 0.349(7) 1 d D U P A 2
H7A_1 H 0.251495 0.608454 0.686991 0.043 Uiso 0.349(7) 1 calc R U P A 2
C8A_1 C 0.1917(7) 0.6451(8) 0.6938(9) 0.046(4) Uani 0.349(7) 1 d D U P A 2
H8A_1 H 0.216647 0.677913 0.721516 0.056 Uiso 0.349(7) 1 calc R U P A 2
C9A_1 C 0.1355(8) 0.6390(7) 0.6714(8) 0.043(4) Uani 0.349(7) 1 d D U P A 2
H9A_1 H 0.123468 0.669803 0.682096 0.051 Uiso 0.349(7) 1 calc R U P A 2
C10A_1 C 0.0961(8) 0.5893(8) 0.6339(8) 0.041(4) Uani 0.349(7) 1 d D U P A 2
H10A_1 H 0.057675 0.586182 0.619108 0.050 Uiso 0.349(7) 1 calc R U P A 2
C11A_1 C 0.1609(7) 0.3899(7) 0.5863(8) 0.033(3) Uani 0.349(7) 1 d D U P A 2
H11C_1 H 0.122472 0.349205 0.574127 0.040 Uiso 0.349(7) 1 calc R U P A 2
H11D_1 H 0.189833 0.407030 0.551654 0.040 Uiso 0.349(7) 1 calc R U P A 2
C12A_1 C 0.1948(7) 0.3758(9) 0.6344(9) 0.042(4) Uani 0.349(7) 1 d D U P A 2
H12A_1 H 0.174842 0.365701 0.672140 0.050 Uiso 0.349(7) 1 calc R U P A 2
C13A_1 C 0.2505(7) 0.3761(10) 0.6295(9) 0.041(4) Uani 0.349(7) 1 d D U P A 2
C14A_1 C 0.2789(10) 0.3610(12) 0.6816(10) 0.050(5) Uani 0.349(7) 1 d D U P A 2
H14D_1 H 0.284037 0.323909 0.672477 0.075 Uiso 0.349(7) 1 calc R U P A 2
H14E_1 H 0.250205 0.350830 0.715695 0.075 Uiso 0.349(7) 1 calc R U P A 2
H14F_1 H 0.320905 0.398216 0.690868 0.075 Uiso 0.349(7) 1 calc R U P A 2
C15A_1 C 0.2930(8) 0.3999(9) 0.5770(9) 0.0405(19) Uani 0.349(7) 1 d D U P A 2
H15D_1 H 0.272992 0.413305 0.546629 0.061 Uiso 0.349(7) 1 calc R U P A 2
H15E_1 H 0.299344 0.365407 0.561293 0.061 Uiso 0.349(7) 1 calc R U P A 2
H15F_1 H 0.334593 0.436558 0.588221 0.061 Uiso 0.349(7) 1 calc R U P A 2
O1_2 O 0.2262(4) 0.4705(5) 0.4396(6) 0.046(2) Uani 0.588(8) 1 d D U P B 1
O2_2 O 0.0612(3) 0.4062(4) 0.4402(4) 0.0275(16) Uani 0.588(8) 1 d D U P B 1
O3_2 O 0.0199(4) 0.4989(4) 0.3896(4) 0.0309(18) Uani 0.588(8) 1 d D U P B 1
H3_2 H -0.001(4) 0.481(5) 0.359(3) 0.046 Uiso 0.588(8) 1 d D U P B 1
C1_2 C 0.1777(4) 0.4756(4) 0.4331(5) 0.030(2) Uani 0.588(8) 1 d D U P B 1
C2_2 C 0.1181(4) 0.4197(4) 0.4065(5) 0.0319(19) Uani 0.588(8) 1 d D U P B 1
C3_2 C 0.0700(4) 0.4345(5) 0.3831(5) 0.030(2) Uani 0.588(8) 1 d D U P B 1
H3A_2 H 0.041602 0.405244 0.351207 0.035 Uiso 0.588(8) 1 calc R U P B 1
C4_2 C 0.0806(4) 0.5012(5) 0.3817(5) 0.0291(11) Uani 0.588(8) 1 d D U P B 1
H4_2 H 0.097934 0.520001 0.341940 0.035 Uiso 0.588(8) 1 calc R U P B 1
C5_2 C 0.1272(5) 0.5448(5) 0.4276(5) 0.029(2) Uani 0.588(8) 1 d D U P B 1
C6_2 C 0.1775(5) 0.5357(5) 0.4478(6) 0.031(2) Uani 0.588(8) 1 d D U P B 1
C7_2 C 0.2243(4) 0.5793(5) 0.4865(5) 0.030(2) Uani 0.588(8) 1 d D U P B 1
H7_2 H 0.258585 0.572964 0.498666 0.036 Uiso 0.588(8) 1 calc R U P B 1
C8_2 C 0.2208(4) 0.6319(5) 0.5071(5) 0.034(2) Uani 0.588(8) 1 d D U P B 1
H8_2 H 0.251085 0.660238 0.535218 0.041 Uiso 0.588(8) 1 calc R U P B 1
C9_2 C 0.1726(5) 0.6428(5) 0.4863(5) 0.034(2) Uani 0.588(8) 1 d D U P B 1
H9_2 H 0.170397 0.679186 0.499644 0.041 Uiso 0.588(8) 1 calc R U P B 1
C10_2 C 0.1277(4) 0.6007(5) 0.4461(5) 0.0324(14) Uani 0.588(8) 1 d D U P B 1
H10_2 H 0.096432 0.610040 0.430759 0.039 Uiso 0.588(8) 1 calc R U P B 1
C11_2 C 0.1227(5) 0.3622(5) 0.3861(5) 0.047(2) Uani 0.588(8) 1 d D U P B 1
H11A_2 H 0.083010 0.332625 0.364286 0.057 Uiso 0.588(8) 1 calc R U P B 1
H11B_2 H 0.159276 0.377020 0.358345 0.057 Uiso 0.588(8) 1 calc R U P B 1
C12_2 C 0.1317(6) 0.3260(5) 0.4352(6) 0.058(3) Uani 0.588(8) 1 d D U P B 1
H12_2 H 0.172023 0.348518 0.454728 0.070 Uiso 0.588(8) 1 calc R U P B 1
C13_2 C 0.0923(7) 0.2673(6) 0.4560(7) 0.068(3) Uani 0.588(8) 1 d D U P B 1
C14_2 C 0.1114(9) 0.2426(7) 0.5082(8) 0.091(5) Uani 0.588(8) 1 d D U P B 1
H14A_2 H 0.115104 0.205247 0.496363 0.136 Uiso 0.588(8) 1 calc R U P B 1
H14B_2 H 0.078796 0.229822 0.539134 0.136 Uiso 0.588(8) 1 calc R U P B 1
H14C_2 H 0.152973 0.276387 0.523208 0.136 Uiso 0.588(8) 1 calc R U P B 1
C15_2 C 0.0252(8) 0.2264(10) 0.4315(12) 0.112(7) Uani 0.588(8) 1 d D U P B 1
H15A_2 H 0.012428 0.253846 0.410313 0.168 Uiso 0.588(8) 1 calc R U P B 1
H15B_2 H -0.004900 0.204463 0.463940 0.168 Uiso 0.588(8) 1 calc R U P B 1
H15C_2 H 0.024607 0.194376 0.404232 0.168 Uiso 0.588(8) 1 calc R U P B 1
O1A_2 O 0.2377(5) 0.4875(6) 0.4407(8) 0.042(3) Uani 0.412(8) 1 d D U P B 2
O2A_2 O 0.0718(5) 0.4050(6) 0.4348(5) 0.030(3) Uani 0.412(8) 1 d D U P B 2
O3A_2 O 0.0183(5) 0.4878(7) 0.3817(6) 0.035(3) Uani 0.412(8) 1 d D U P B 2
H3AA_2 H 0.012(7) 0.485(9) 0.3448(17) 0.052 Uiso 0.412(8) 1 d D U P B 2
C1A_2 C 0.1860(6) 0.4853(6) 0.4304(8) 0.034(3) Uani 0.412(8) 1 d D U P B 2
C2A_2 C 0.1317(5) 0.4258(6) 0.4024(7) 0.034(3) Uani 0.412(8) 1 d D U P B 2
C3A_2 C 0.0792(6) 0.4334(6) 0.3776(6) 0.030(3) Uani 0.412(8) 1 d D U P B 2
H3B_2 H 0.054162 0.402679 0.345286 0.036 Uiso 0.412(8) 1 calc R U P B 2
C4A_2 C 0.0816(6) 0.4964(6) 0.3749(7) 0.0291(11) Uani 0.412(8) 1 d D U P B 2
H4A_2 H 0.098099 0.515465 0.335045 0.035 Uiso 0.412(8) 1 calc R U P B 2
C5A_2 C 0.1244(6) 0.5440(6) 0.4205(7) 0.027(3) Uani 0.412(8) 1 d D U P B 2
C6A_2 C 0.1722(7) 0.5365(6) 0.4492(7) 0.029(3) Uani 0.412(8) 1 d D U P B 2
C7A_2 C 0.2126(7) 0.5815(7) 0.4906(8) 0.034(3) Uani 0.412(8) 1 d D U P B 2
H7A_2 H 0.245076 0.576217 0.509329 0.041 Uiso 0.412(8) 1 calc R U P B 2
C8A_2 C 0.2056(6) 0.6338(6) 0.5045(8) 0.029(3) Uani 0.412(8) 1 d D U P B 2
H8A_2 H 0.235312 0.666056 0.530454 0.035 Uiso 0.412(8) 1 calc R U P B 2
C9A_2 C 0.1558(6) 0.6390(7) 0.4807(7) 0.030(3) Uani 0.412(8) 1 d D U P B 2
H9A_2 H 0.149236 0.673226 0.492501 0.036 Uiso 0.412(8) 1 calc R U P B 2
C10A_2 C 0.1148(7) 0.5942(6) 0.4392(7) 0.0324(14) Uani 0.412(8) 1 d D U P B 2
H10A_2 H 0.080018 0.597765 0.423426 0.039 Uiso 0.412(8) 1 calc R U P B 2
C11A_2 C 0.1435(6) 0.3726(6) 0.3820(7) 0.043(3) Uani 0.412(8) 1 d D U P B 2
H11C_2 H 0.105618 0.340630 0.359428 0.052 Uiso 0.412(8) 1 calc R U P B 2
H11D_2 H 0.181028 0.390928 0.355135 0.052 Uiso 0.412(8) 1 calc R U P B 2
C12A_2 C 0.1556(8) 0.3396(8) 0.4319(8) 0.059(4) Uani 0.412(8) 1 d D U P B 2
H12A_2 H 0.198137 0.361359 0.447160 0.071 Uiso 0.412(8) 1 calc R U P B 2
C13A_2 C 0.1159(9) 0.2844(8) 0.4583(9) 0.068(4) Uani 0.412(8) 1 d D U P B 2
C14A_2 C 0.1417(11) 0.2562(11) 0.5024(11) 0.083(6) Uani 0.412(8) 1 d D U P B 2
H14D_2 H 0.114312 0.209298 0.502830 0.124 Uiso 0.412(8) 1 calc R U P B 2
H14E_2 H 0.142038 0.273350 0.541733 0.124 Uiso 0.412(8) 1 calc R U P B 2
H14F_2 H 0.185621 0.267569 0.491365 0.124 Uiso 0.412(8) 1 calc R U P B 2
C15A_2 C 0.0467(9) 0.2460(11) 0.4439(12) 0.079(5) Uani 0.412(8) 1 d D U P B 2
H15D_2 H 0.036478 0.267375 0.412327 0.119 Uiso 0.412(8) 1 calc R U P B 2
H15E_2 H 0.021220 0.242090 0.479004 0.119 Uiso 0.412(8) 1 calc R U P B 2
H15F_2 H 0.036626 0.203076 0.430635 0.119 Uiso 0.412(8) 1 calc R U P B 2
O1_3 O -0.19036(19) 0.5778(2) 0.3028(2) 0.0554(10) Uani 1 1 d D U . . .
O2_3 O -0.04109(15) 0.59551(15) 0.34224(13) 0.0332(6) Uani 1 1 d D U . . .
O3_3 O -0.03021(14) 0.48179(15) 0.27976(13) 0.0298(6) Uani 1 1 d D U . . .
H3_3 H -0.007(2) 0.495(3) 0.2487(17) 0.045 Uiso 1 1 d D U . . .
C1_3 C -0.1510(2) 0.5604(2) 0.3090(2) 0.0358(9) Uani 1 1 d D U . . .
C2_3 C -0.0805(2) 0.6053(2) 0.29925(19) 0.0329(9) Uani 1 1 d D U . . .
C3_3 C -0.04251(19) 0.5756(2) 0.28246(18) 0.0279(8) Uani 1 1 d D U . . .
H3A_3 H -0.003086 0.603033 0.258524 0.034 Uiso 1 1 calc R U . . .
C4_3 C -0.07471(17) 0.50453(18) 0.27128(16) 0.0238(8) Uani 1 1 d D U . . .
H4_3 H -0.089637 0.496331 0.229314 0.029 Uiso 1 1 calc R U . . .
C5_3 C -0.13199(17) 0.46682(18) 0.31056(17) 0.0249(8) Uani 1 1 d D U . . .
C6_3 C -0.17019(19) 0.4932(2) 0.32766(18) 0.0281(8) Uani 1 1 d D U . . .
C7_3 C -0.2247(2) 0.4578(2) 0.3615(2) 0.0344(9) Uani 1 1 d D U . . .
H7_3 H -0.251105 0.475558 0.371244 0.041 Uiso 1 1 calc R U . . .
C8_3 C -0.2414(2) 0.3969(2) 0.38146(19) 0.0343(10) Uani 1 1 d D U . . .
H8_3 H -0.278024 0.373514 0.405902 0.041 Uiso 1 1 calc R U . . .
C9_3 C -0.2032(2) 0.3705(2) 0.36498(19) 0.0346(10) Uani 1 1 d D U . . .
H9_3 H -0.214248 0.328666 0.378221 0.042 Uiso 1 1 calc R U . . .
C10_3 C -0.1495(2) 0.4048(2) 0.32951(18) 0.0305(9) Uani 1 1 d D U . . .
H10_3 H -0.124552 0.385985 0.318020 0.037 Uiso 1 1 calc R U . . .
C11_3 C -0.0599(3) 0.6744(2) 0.2830(3) 0.0491(12) Uani 1 1 d D U . . .
H11A_3 H -0.074297 0.675464 0.242252 0.059 Uiso 1 1 calc R U . . .
H11B_3 H -0.081208 0.690482 0.309829 0.059 Uiso 1 1 calc R U . . .
C12_3 C 0.0118(3) 0.7183(3) 0.2867(3) 0.0525(13) Uani 1 1 d D U . . .
H12_3 H 0.028454 0.732736 0.325195 0.063 Uiso 1 1 calc R U . . .
C13_3 C 0.0550(3) 0.7396(3) 0.2435(3) 0.0635(17) Uani 1 1 d D U . . .
C14_3 C 0.1257(4) 0.7829(4) 0.2552(4) 0.086(3) Uani 1 1 d D U . . .
H14A_3 H 0.149410 0.762049 0.241272 0.129 Uiso 1 1 calc R U . . .
H14B_3 H 0.132713 0.791074 0.297731 0.129 Uiso 1 1 calc R U . . .
H14C_3 H 0.140886 0.823701 0.234323 0.129 Uiso 1 1 calc R U . . .
C15_3 C 0.0403(5) 0.7201(4) 0.1806(3) 0.091(3) Uani 1 1 d D U . . .
H15A_3 H 0.008465 0.730962 0.166064 0.137 Uiso 1 1 calc R U . . .
H15B_3 H 0.023056 0.673663 0.177188 0.137 Uiso 1 1 calc R U . . .
H15C_3 H 0.079759 0.742942 0.157196 0.137 Uiso 1 1 calc R U . . .
O1_4 O -0.19644(15) 0.56289(16) 0.53631(16) 0.0389(7) Uani 1 1 d D U . . .
O2_4 O -0.04793(13) 0.57183(14) 0.54168(13) 0.0289(6) Uani 1 1 d D U . . .
O3_4 O -0.05483(13) 0.45087(14) 0.48207(12) 0.0278(6) Uani 1 1 d D U . . .
H3_4 H -0.034(2) 0.457(3) 0.4517(16) 0.042 Uiso 1 1 d D U . . .
C1_4 C -0.16104(19) 0.54013(19) 0.52979(17) 0.0273(8) Uani 1 1 d D U . . .
C2_4 C -0.09348(19) 0.5814(2) 0.50705(18) 0.0286(8) Uani 1 1 d D U . . .
C3_4 C -0.06254(19) 0.54675(19) 0.48262(17) 0.0265(8) Uani 1 1 d D U . . .
H3A_4 H -0.028149 0.570871 0.452641 0.032 Uiso 1 1 calc R U . . .
C4_4 C -0.09824(17) 0.47491(19) 0.47620(17) 0.0238(7) Uani 1 1 d D U . . .
H4_4 H -0.117313 0.464068 0.435691 0.029 Uiso 1 1 calc R U . . .
C5_4 C -0.15171(18) 0.44116(19) 0.52025(16) 0.0253(8) Uani 1 1 d D U . . .
C6_4 C -0.18209(18) 0.47245(19) 0.54471(16) 0.0241(8) Uani 1 1 d D U . . .
C7_4 C -0.23329(18) 0.4401(2) 0.58428(17) 0.0273(8) Uani 1 1 d D U . . .
H7_4 H -0.253865 0.461536 0.600685 0.033 Uiso 1 1 calc R U . . .
C8_4 C -0.25400(19) 0.3767(2) 0.59954(18) 0.0303(9) Uani 1 1 d D U . . .
H8_4 H -0.288213 0.354871 0.626883 0.036 Uiso 1 1 calc R U . . .
C9_4 C -0.2244(2) 0.3455(2) 0.57456(18) 0.0310(9) Uani 1 1 d D U . . .
H9_4 H -0.238828 0.301988 0.584629 0.037 Uiso 1 1 calc R U . . .
C10_4 C -0.1739(2) 0.37694(19) 0.53511(18) 0.0288(8) Uani 1 1 d D U . . .
H10_4 H -0.154407 0.354740 0.518103 0.035 Uiso 1 1 calc R U . . .
C11_4 C -0.0736(2) 0.6502(2) 0.4903(2) 0.0373(10) Uani 1 1 d D U . . .
H11A_4 H -0.105251 0.649447 0.461847 0.045 Uiso 1 1 calc R U . . .
H11B_4 H -0.075059 0.673139 0.526104 0.045 Uiso 1 1 calc R U . . .
C12_4 C -0.0082(2) 0.6866(2) 0.4639(2) 0.0398(10) Uani 1 1 d D U . . .
H12_4 H -0.006613 0.680108 0.422698 0.048 Uiso 0.870(10) 1 calc R U P C 1
H12A_4 H 0.009606 0.665074 0.442772 0.048 Uiso 0.130(10) 1 calc R U P C 2
C13_4 C 0.0472(3) 0.7261(3) 0.4878(3) 0.0461(16) Uani 0.870(10) 1 d D U P C 1
C14_4 C 0.1075(3) 0.7613(4) 0.4522(3) 0.0549(19) Uani 0.870(10) 1 d D U P C 1
H14A_4 H 0.099846 0.743288 0.412235 0.082 Uiso 0.870(10) 1 calc R U P C 1
H14B_4 H 0.141808 0.756691 0.470918 0.082 Uiso 0.870(10) 1 calc R U P C 1
H14C_4 H 0.120430 0.806946 0.450110 0.082 Uiso 0.870(10) 1 calc R U P C 1
C15_4 C 0.0556(5) 0.7399(5) 0.5523(4) 0.084(3) Uani 0.870(10) 1 d D U P C 1
H15A_4 H 0.088653 0.731225 0.567633 0.126 Uiso 0.870(10) 1 calc R U P C 1
H15B_4 H 0.014798 0.712424 0.572686 0.126 Uiso 0.870(10) 1 calc R U P C 1
H15C_4 H 0.068764 0.785159 0.559079 0.126 Uiso 0.870(10) 1 calc R U P C 1
C13A_4 C 0.0250(12) 0.7511(9) 0.4706(13) 0.046(6) Uani 0.130(10) 1 d D U P C 2
C14A_4 C 0.0941(12) 0.7924(14) 0.4515(18) 0.044(8) Uani 0.130(10) 1 d D U P C 2
H14D_4 H 0.101760 0.773932 0.415901 0.066 Uiso 0.130(10) 1 calc R U P C 2
H14E_4 H 0.122662 0.793994 0.483134 0.066 Uiso 0.130(10) 1 calc R U P C 2
H14F_4 H 0.102635 0.835955 0.442905 0.066 Uiso 0.130(10) 1 calc R U P C 2
C15A_4 C 0.026(3) 0.769(2) 0.5356(16) 0.093(16) Uani 0.130(10) 1 d D U P C 2
H15D_4 H 0.016035 0.731496 0.560377 0.139 Uiso 0.130(10) 1 calc R U P C 2
H15E_4 H -0.007137 0.781105 0.542178 0.139 Uiso 0.130(10) 1 calc R U P C 2
H15F_4 H 0.068005 0.804694 0.545861 0.139 Uiso 0.130(10) 1 calc R U P C 2
O1_5 O -0.2231(3) 0.5354(4) 0.7263(5) 0.049(2) Uani 0.739(6) 1 d D U P D 1
O2_5 O -0.0627(3) 0.5682(3) 0.7340(3) 0.0262(13) Uani 0.739(6) 1 d D U P D 1
O3_5 O -0.0536(2) 0.4503(3) 0.6928(3) 0.0209(11) Uani 0.739(6) 1 d D U P D 1
H3_5 H -0.036(3) 0.449(3) 0.6604(19) 0.031 Uiso 0.739(6) 1 d D U P D 1
C1_5 C -0.1800(3) 0.5214(3) 0.7282(3) 0.0242(12) Uani 0.739(6) 1 d D U P D 1
C2_5 C -0.1159(3) 0.5650(3) 0.7000(4) 0.0293(8) Uani 0.739(6) 1 d D U P D 1
C3_5 C -0.0797(3) 0.5337(3) 0.6783(3) 0.0242(9) Uani 0.739(6) 1 d D U P D 1
H3A_5 H -0.049544 0.555860 0.644717 0.029 Uiso 0.739(6) 1 calc R U P D 1
C4_5 C -0.1061(3) 0.4622(3) 0.6826(3) 0.0237(8) Uani 0.739(6) 1 d D U P D 1
H4_5 H -0.127185 0.441923 0.644253 0.028 Uiso 0.739(6) 1 calc R U P D 1
C5_5 C -0.1545(3) 0.4317(3) 0.7315(3) 0.0224(9) Uani 0.739(6) 1 d D U P D 1
C6_5 C -0.1911(3) 0.4592(3) 0.7512(3) 0.0248(9) Uani 0.739(6) 1 d D U P D 1
C7_5 C -0.2391(3) 0.4276(4) 0.7932(4) 0.0287(12) Uani 0.739(6) 1 d D U P D 1
H7_5 H -0.266188 0.444250 0.803725 0.034 Uiso 0.739(6) 1 calc R U P D 1
C8_5 C -0.2476(4) 0.3718(4) 0.8197(4) 0.0292(13) Uani 0.739(6) 1 d D U P D 1
H8_5 H -0.279524 0.351195 0.849325 0.035 Uiso 0.739(6) 1 calc R U P D 1
C9_5 C -0.2094(3) 0.3463(4) 0.8028(3) 0.0273(13) Uani 0.739(6) 1 d D U P D 1
H9_5 H -0.214894 0.308396 0.821316 0.033 Uiso 0.739(6) 1 calc R U P D 1
C10_5 C -0.1634(4) 0.3758(4) 0.7592(3) 0.0245(15) Uani 0.739(6) 1 d D U P D 1
H10_5 H -0.137559 0.357813 0.748031 0.029 Uiso 0.739(6) 1 calc R U P D 1
C11_5 C -0.1039(6) 0.6283(5) 0.6747(6) 0.0659(12) Uani 0.739(6) 1 d D U P D 1
H11A_5 H -0.061965 0.649152 0.653977 0.079 Uiso 0.739(6) 1 calc R U P D 1
H11B_5 H -0.137628 0.619770 0.645144 0.079 Uiso 0.739(6) 1 calc R U P D 1
C12_5 C -0.1035(5) 0.6730(4) 0.7197(4) 0.0659(12) Uani 0.739(6) 1 d D U P D 1
H12_5 H -0.141976 0.656602 0.742099 0.079 Uiso 0.739(6) 1 calc R U P D 1
C13_5 C -0.0595(5) 0.7310(4) 0.7338(4) 0.0659(12) Uani 0.739(6) 1 d D U P D 1
C14_5 C -0.0729(5) 0.7715(4) 0.7770(4) 0.0659(12) Uani 0.739(6) 1 d D U P D 1
H14A_5 H -0.071091 0.808044 0.756037 0.099 Uiso 0.739(6) 1 calc R U P D 1
H14B_5 H -0.040471 0.787265 0.808366 0.099 Uiso 0.739(6) 1 calc R U P D 1
H14C_5 H -0.115704 0.745131 0.794269 0.099 Uiso 0.739(6) 1 calc R U P D 1
C15_5 C 0.0094(4) 0.7548(5) 0.7157(4) 0.0659(12) Uani 0.739(6) 1 d D U P D 1
H15A_5 H 0.013970 0.718274 0.702879 0.099 Uiso 0.739(6) 1 calc R U P D 1
H15B_5 H 0.037892 0.775926 0.749396 0.099 Uiso 0.739(6) 1 calc R U P D 1
H15C_5 H 0.020986 0.785496 0.683166 0.099 Uiso 0.739(6) 1 calc R U P D 1
O1A_5 O -0.2207(8) 0.5322(8) 0.7268(8) 0.030(4) Uani 0.261(6) 1 d D U P D 2
O2A_5 O -0.0665(8) 0.5676(9) 0.7414(7) 0.028(4) Uani 0.261(6) 1 d D U P D 2
O3A_5 O -0.0445(8) 0.4580(9) 0.6837(10) 0.036(4) Uani 0.261(6) 1 d D U P D 2
H3AA_5 H -0.024(7) 0.479(7) 0.653(4) 0.055 Uiso 0.261(6) 1 d D U P D 2
C1A_5 C -0.1809(7) 0.5150(8) 0.7185(10) 0.0242(12) Uani 0.261(6) 1 d D U P D 2
C2A_5 C -0.1139(7) 0.5663(8) 0.7007(10) 0.0293(8) Uani 0.261(6) 1 d D U P D 2
C3A_5 C -0.0716(8) 0.5407(7) 0.6832(9) 0.0242(9) Uani 0.261(6) 1 d D U P D 2
H3B_5 H -0.036292 0.567608 0.654857 0.029 Uiso 0.261(6) 1 calc R U P D 2
C4A_5 C -0.0976(8) 0.4694(7) 0.6801(9) 0.0237(8) Uani 0.261(6) 1 d D U P D 2
H4A_5 H -0.119525 0.453247 0.641153 0.028 Uiso 0.261(6) 1 calc R U P D 2
C5A_5 C -0.1450(8) 0.4344(8) 0.7284(9) 0.0224(9) Uani 0.261(6) 1 d D U P D 2
C6A_5 C -0.1876(9) 0.4557(8) 0.7459(10) 0.0248(9) Uani 0.261(6) 1 d D U P D 2
C7A_5 C -0.2304(10) 0.4255(10) 0.7918(10) 0.0287(12) Uani 0.261(6) 1 d D U P D 2
H7A_5 H -0.253767 0.444479 0.807521 0.034 Uiso 0.261(6) 1 calc R U P D 2
C8A_5 C -0.2398(10) 0.3679(10) 0.8154(11) 0.0292(13) Uani 0.261(6) 1 d D U P D 2
H8A_5 H -0.271336 0.345680 0.844987 0.035 Uiso 0.261(6) 1 calc R U P D 2
C9A_5 C -0.2018(10) 0.3440(10) 0.7944(10) 0.0273(13) Uani 0.261(6) 1 d D U P D 2
H9A_5 H -0.206595 0.305397 0.810708 0.033 Uiso 0.261(6) 1 calc R U P D 2
C10A_5 C -0.1569(10) 0.3750(9) 0.7499(10) 0.025(4) Uani 0.261(6) 1 d D U P D 2
H10A_5 H -0.134010 0.355598 0.734026 0.030 Uiso 0.261(6) 1 calc R U P D 2
C11A_5 C -0.1038(10) 0.6291(9) 0.6759(15) 0.055(3) Uani 0.261(6) 1 d D U P D 2
H11C_5 H -0.135308 0.619455 0.643759 0.066 Uiso 0.261(6) 1 calc R U P D 2
H11D_5 H -0.113176 0.651877 0.707356 0.066 Uiso 0.261(6) 1 calc R U P D 2
C12A_5 C -0.0390(9) 0.6725(8) 0.6527(9) 0.055(3) Uani 0.261(6) 1 d D U P D 2
H12A_5 H -0.031652 0.662298 0.614033 0.066 Uiso 0.261(6) 1 calc R U P D 2
C13A_5 C 0.0107(9) 0.7232(9) 0.6762(8) 0.055(3) Uani 0.261(6) 1 d D U P D 2
C14A_5 C 0.0197(12) 0.7314(11) 0.7418(8) 0.055(3) Uani 0.261(6) 1 d D U P D 2
H14D_5 H 0.062841 0.739615 0.752223 0.083 Uiso 0.261(6) 1 calc R U P D 2
H14E_5 H -0.012594 0.692105 0.761615 0.083 Uiso 0.261(6) 1 calc R U P D 2
H14F_5 H 0.014907 0.767746 0.754537 0.083 Uiso 0.261(6) 1 calc R U P D 2
C15A_5 C 0.0744(9) 0.7627(10) 0.6453(9) 0.055(3) Uani 0.261(6) 1 d D U P D 2
H15D_5 H 0.075867 0.739648 0.610167 0.083 Uiso 0.261(6) 1 calc R U P D 2
H15E_5 H 0.109412 0.769976 0.672113 0.083 Uiso 0.261(6) 1 calc R U P D 2
H15F_5 H 0.079208 0.804169 0.633481 0.083 Uiso 0.261(6) 1 calc R U P D 2

loop_
_atom_site_aniso_label
_atom_site_aniso_U_11
_atom_site_aniso_U_22
_atom_site_aniso_U_33
_atom_site_aniso_U_23
_atom_site_aniso_U_13
_atom_site_aniso_U_12
O1_1 0.0270(15) 0.050(4) 0.0409(19) 0.012(3) 0.0001(14) 0.0151(19)
O2_1 0.018(2) 0.041(3) 0.021(3) -0.002(2) -0.0071(19) 0.0136(18)
O3_1 0.0232(14) 0.040(3) 0.0199(16) -0.003(2) 0.0006(13) 0.0181(15)
C1_1 0.027(3) 0.042(4) 0.020(4) 0.008(3) 0.006(3) 0.012(3)
C2_1 0.025(3) 0.047(3) 0.022(4) 0.001(3) 0.004(3) 0.020(2)
C3_1 0.030(3) 0.042(3) 0.023(4) -0.005(3) -0.006(3) 0.020(2)
C4_1 0.024(3) 0.039(3) 0.015(3) -0.002(3) 0.004(3) 0.014(2)
C5_1 0.025(3) 0.041(3) 0.017(3) 0.000(3) 0.008(3) 0.014(2)
C6_1 0.031(3) 0.044(4) 0.018(4) 0.003(3) 0.003(3) 0.013(3)
C7_1 0.032(4) 0.045(4) 0.027(4) 0.001(3) 0.003(3) 0.011(3)
C8_1 0.032(4) 0.037(3) 0.033(4) -0.004(3) 0.005(3) 0.007(3)
C9_1 0.034(4) 0.037(4) 0.036(4) -0.004(3) 0.002(3) 0.010(3)
C10_1 0.028(3) 0.036(3) 0.034(4) -0.001(3) 0.008(3) 0.009(3)
C11_1 0.025(3) 0.055(4) 0.036(4) -0.008(3) -0.002(3) 0.023(3)
C12_1 0.032(3) 0.047(4) 0.042(4) 0.002(4) -0.006(3) 0.021(3)
C13_1 0.032(3) 0.041(4) 0.048(4) -0.003(4) -0.012(3) 0.019(3)
C14_1 0.069(6) 0.054(5) 0.068(7) 0.013(5) -0.020(5) 0.039(4)
C15_1 0.040(3) 0.040(4) 0.061(4) 0.008(3) -0.002(3) 0.034(2)
O1A_1 0.0270(15) 0.050(4) 0.0409(19) 0.012(3) 0.0001(14) 0.0151(19)
O2A_1 0.019(4) 0.038(5) 0.024(5) 0.003(4) 0.000(4) 0.016(3)
O3A_1 0.0232(14) 0.040(3) 0.0199(16) -0.003(2) 0.0006(13) 0.0181(15)
C1A_1 0.026(4) 0.044(5) 0.012(6) 0.003(5) -0.006(4) 0.018(4)
C2A_1 0.021(4) 0.044(5) 0.025(6) -0.001(5) -0.010(4) 0.016(4)
C3A_1 0.022(5) 0.045(5) 0.016(6) 0.005(5) -0.004(4) 0.018(4)
C4A_1 0.025(5) 0.041(5) 0.014(6) 0.008(4) 0.009(4) 0.021(4)
C5A_1 0.029(5) 0.036(5) 0.019(6) 0.009(4) 0.007(5) 0.014(4)
C6A_1 0.027(5) 0.043(5) 0.012(6) 0.005(5) 0.003(4) 0.012(4)
C7A_1 0.028(6) 0.039(6) 0.023(6) -0.003(5) 0.013(5) 0.004(5)
C8A_1 0.035(7) 0.046(6) 0.045(8) 0.004(6) 0.017(6) 0.010(5)
C9A_1 0.041(7) 0.036(6) 0.043(8) -0.001(5) 0.008(6) 0.013(5)
C10A_1 0.037(7) 0.042(6) 0.037(7) -0.002(5) 0.013(6) 0.014(5)
C11A_1 0.023(5) 0.044(6) 0.033(6) 0.000(5) -0.004(5) 0.018(4)
C12A_1 0.033(6) 0.052(7) 0.045(7) 0.001(6) -0.007(5) 0.025(5)
C13A_1 0.034(6) 0.041(7) 0.051(8) 0.006(6) -0.005(5) 0.021(5)
C14A_1 0.042(8) 0.053(9) 0.053(9) -0.014(7) -0.023(7) 0.023(7)
C15A_1 0.040(3) 0.040(4) 0.061(4) 0.008(3) -0.002(3) 0.034(2)
O1_2 0.022(3) 0.053(4) 0.059(5) 0.022(4) 0.008(3) 0.016(3)
O2_2 0.025(3) 0.044(3) 0.019(3) 0.001(2) 0.009(2) 0.021(2)
O3_2 0.031(3) 0.058(4) 0.014(3) -0.003(3) 0.004(2) 0.029(2)
C1_2 0.025(3) 0.045(4) 0.020(4) 0.011(3) 0.010(3) 0.016(3)
C2_2 0.029(3) 0.052(4) 0.021(4) -0.001(3) 0.007(3) 0.025(3)
C3_2 0.024(3) 0.050(4) 0.016(4) -0.004(3) 0.002(3) 0.019(3)
C4_2 0.0234(17) 0.051(2) 0.015(2) 0.0046(18) 0.0066(16) 0.0195(16)
C5_2 0.029(4) 0.040(4) 0.013(4) 0.007(3) 0.000(3) 0.014(3)
C6_2 0.021(3) 0.046(4) 0.023(4) 0.007(3) 0.003(3) 0.014(3)
C7_2 0.013(3) 0.050(4) 0.021(4) 0.012(3) 0.008(3) 0.011(3)
C8_2 0.016(4) 0.045(4) 0.030(4) 0.009(3) 0.000(3) 0.007(3)
C9_2 0.021(4) 0.033(4) 0.035(4) 0.004(3) -0.007(3) 0.004(3)
C10_2 0.026(3) 0.041(2) 0.025(3) 0.0074(19) -0.003(2) 0.012(2)
C11_2 0.050(5) 0.066(5) 0.039(4) -0.013(4) 0.008(4) 0.040(3)
C12_2 0.072(6) 0.056(5) 0.061(6) -0.008(4) 0.002(5) 0.043(4)
C13_2 0.072(7) 0.061(6) 0.083(7) -0.004(5) 0.000(6) 0.042(5)
C14_2 0.138(11) 0.071(7) 0.094(9) 0.000(7) 0.006(9) 0.076(6)
C15_2 0.076(9) 0.101(12) 0.154(17) -0.030(12) -0.009(10) 0.041(8)
O1A_2 0.026(4) 0.044(5) 0.050(6) 0.006(5) 0.001(4) 0.014(4)
O2A_2 0.028(4) 0.043(4) 0.020(4) 0.003(3) 0.006(3) 0.019(3)
O3A_2 0.029(4) 0.061(6) 0.020(5) -0.004(4) 0.001(3) 0.027(3)
C1A_2 0.025(4) 0.051(5) 0.023(6) 0.007(5) 0.004(4) 0.016(4)
C2A_2 0.028(4) 0.053(5) 0.020(5) 0.004(4) 0.005(4) 0.020(4)
C3A_2 0.029(5) 0.047(5) 0.017(5) 0.001(4) 0.009(4) 0.021(4)
C4A_2 0.0234(17) 0.051(2) 0.015(2) 0.0046(18) 0.0066(16) 0.0195(16)
C5A_2 0.021(4) 0.042(5) 0.016(5) 0.010(4) 0.008(4) 0.015(3)
C6A_2 0.023(5) 0.043(5) 0.017(5) 0.009(4) 0.006(4) 0.012(4)
C7A_2 0.017(5) 0.050(5) 0.034(6) 0.003(5) 0.003(4) 0.016(4)
C8A_2 0.011(5) 0.037(5) 0.032(6) 0.004(4) 0.003(4) 0.007(4)
C9A_2 0.016(5) 0.040(5) 0.030(5) 0.007(4) 0.000(4) 0.011(4)
C10A_2 0.026(3) 0.041(2) 0.025(3) 0.0074(19) -0.003(2) 0.012(2)
C11A_2 0.030(5) 0.066(6) 0.039(6) -0.009(5) -0.004(5) 0.029(4)
C12A_2 0.068(7) 0.066(7) 0.057(7) -0.015(5) -0.016(7) 0.045(5)
C13A_2 0.090(9) 0.064(7) 0.063(8) -0.020(6) -0.010(7) 0.048(6)
C14A_2 0.106(12) 0.079(10) 0.085(12) -0.005(9) -0.007(11) 0.063(9)
C15A_2 0.083(10) 0.081(11) 0.088(13) 0.002(11) 0.014(10) 0.052(8)
O1_3 0.0491(18) 0.060(2) 0.071(3) 0.013(2) 0.0073(18) 0.0383(15)
O2_3 0.0351(14) 0.0364(15) 0.0238(14) -0.0010(12) 0.0005(12) 0.0145(12)
O3_3 0.0288(13) 0.0428(15) 0.0224(13) 0.0033(12) 0.0026(11) 0.0213(11)
C1_3 0.0328(19) 0.042(2) 0.034(2) 0.0053(18) 0.0030(17) 0.0198(16)
C2_3 0.036(2) 0.036(2) 0.029(2) 0.0032(16) 0.0026(16) 0.0191(16)
C3_3 0.0256(17) 0.0348(19) 0.0190(17) -0.0004(15) 0.0001(14) 0.0118(15)
C4_3 0.0219(16) 0.0316(18) 0.0166(16) -0.0017(14) -0.0015(13) 0.0125(13)
C5_3 0.0209(16) 0.0305(18) 0.0201(17) -0.0024(15) 0.0005(14) 0.0105(13)
C6_3 0.0264(17) 0.0396(19) 0.0220(18) 0.0025(16) 0.0021(14) 0.0192(14)
C7_3 0.0282(19) 0.047(2) 0.027(2) 0.0016(18) 0.0030(16) 0.0181(16)
C8_3 0.0253(19) 0.040(2) 0.027(2) -0.0014(17) 0.0043(16) 0.0082(16)
C9_3 0.034(2) 0.033(2) 0.027(2) -0.0002(17) 0.0013(17) 0.0092(17)
C10_3 0.037(2) 0.0318(19) 0.0220(19) -0.0030(15) 0.0015(16) 0.0161(16)
C11_3 0.057(3) 0.037(2) 0.051(3) 0.008(2) 0.010(2) 0.021(2)
C12_3 0.062(3) 0.037(2) 0.048(3) 0.004(2) 0.002(2) 0.017(2)
C13_3 0.063(4) 0.044(3) 0.053(3) 0.002(3) 0.002(3) 0.004(3)
C14_3 0.069(4) 0.063(4) 0.082(5) -0.001(4) -0.001(4) 0.000(4)
C15_3 0.089(5) 0.082(5) 0.053(4) 0.005(4) 0.005(4) 0.005(4)
O1_4 0.0342(14) 0.0398(15) 0.0488(19) 0.0050(14) 0.0069(14) 0.0230(12)
O2_4 0.0272(13) 0.0361(14) 0.0231(13) -0.0024(11) -0.0030(11) 0.0156(11)
O3_4 0.0286(12) 0.0407(14) 0.0189(12) 0.0025(11) 0.0035(10) 0.0209(11)
C1_4 0.0273(18) 0.0329(18) 0.0205(18) 0.0022(15) 0.0036(15) 0.0142(15)
C2_4 0.0299(18) 0.0328(18) 0.0238(19) 0.0039(15) 0.0031(15) 0.0162(15)
C3_4 0.0266(17) 0.0340(18) 0.0189(17) 0.0002(15) 0.0002(14) 0.0152(14)
C4_4 0.0232(16) 0.0349(18) 0.0171(16) -0.0011(14) -0.0014(13) 0.0173(13)
C5_4 0.0242(17) 0.0315(18) 0.0182(17) -0.0015(14) -0.0009(14) 0.0124(14)
C6_4 0.0237(16) 0.0323(18) 0.0139(16) 0.0024(14) 0.0012(13) 0.0121(14)
C7_4 0.0227(17) 0.0373(19) 0.0195(17) -0.0004(16) 0.0024(14) 0.0132(15)
C8_4 0.0245(18) 0.038(2) 0.0234(19) 0.0016(16) 0.0014(15) 0.0119(15)
C9_4 0.0308(19) 0.0311(19) 0.025(2) -0.0003(16) -0.0008(16) 0.0108(15)
C10_4 0.0295(18) 0.0298(18) 0.0252(19) -0.0050(16) -0.0029(15) 0.0135(15)
C11_4 0.035(2) 0.033(2) 0.042(3) 0.0081(18) 0.0051(19) 0.0157(16)
C12_4 0.039(2) 0.039(2) 0.040(3) 0.0069(19) 0.0104(19) 0.0187(18)
C13_4 0.046(3) 0.041(3) 0.039(3) 0.005(2) 0.003(2) 0.012(2)
C14_4 0.040(3) 0.058(4) 0.055(4) 0.011(3) 0.002(3) 0.016(3)
C15_4 0.074(5) 0.090(6) 0.052(4) -0.008(4) 0.000(4) 0.014(5)
C13A_4 0.035(10) 0.038(8) 0.067(12) 0.000(10) -0.008(11) 0.021(8)
C14A_4 0.038(12) 0.026(12) 0.072(19) -0.005(14) -0.002(12) 0.019(9)
C15A_4 0.09(3) 0.08(2) 0.076(15) -0.016(15) 0.004(17) 0.02(2)
O1_5 0.035(3) 0.060(3) 0.063(5) 0.000(4) -0.002(3) 0.031(2)
O2_5 0.026(2) 0.037(2) 0.015(2) 0.0022(18) -0.0003(17) 0.0154(17)
O3_5 0.0163(17) 0.039(2) 0.0073(19) 0.0022(16) 0.0023(15) 0.0141(15)
C1_5 0.0262(17) 0.038(2) 0.011(3) -0.0055(18) 0.0002(16) 0.0177(15)
C2_5 0.0309(18) 0.0416(19) 0.0166(17) 0.0038(15) 0.0002(14) 0.0189(15)
C3_5 0.020(2) 0.033(2) 0.0135(18) 0.0007(15) -0.0010(16) 0.0091(15)
C4_5 0.0190(19) 0.036(2) 0.0157(17) 0.0032(15) 0.0013(15) 0.0131(15)
C5_5 0.018(2) 0.0326(18) 0.0141(17) -0.0034(14) 0.0003(15) 0.0111(15)
C6_5 0.0216(17) 0.0360(19) 0.015(2) -0.0014(16) 0.0027(14) 0.0131(14)
C7_5 0.018(2) 0.043(2) 0.0242(19) -0.0004(17) 0.0032(17) 0.0151(17)
C8_5 0.023(2) 0.037(2) 0.022(2) -0.0006(18) 0.0073(18) 0.0100(17)
C9_5 0.026(2) 0.029(2) 0.019(3) -0.0041(18) 0.0039(18) 0.0078(16)
C10_5 0.024(3) 0.034(3) 0.014(3) -0.008(2) 0.001(2) 0.014(2)
C11_5 0.080(3) 0.059(2) 0.049(2) -0.0022(17) 0.0029(18) 0.0276(18)
C12_5 0.080(3) 0.059(2) 0.049(2) -0.0022(17) 0.0029(18) 0.0276(18)
C13_5 0.080(3) 0.059(2) 0.049(2) -0.0022(17) 0.0029(18) 0.0276(18)
C14_5 0.080(3) 0.059(2) 0.049(2) -0.0022(17) 0.0029(18) 0.0276(18)
C15_5 0.080(3) 0.059(2) 0.049(2) -0.0022(17) 0.0029(18) 0.0276(18)
O1A_5 0.040(6) 0.038(6) 0.020(7) 0.018(6) 0.024(6) 0.025(4)
O2A_5 0.025(5) 0.038(6) 0.021(6) -0.004(5) -0.001(5) 0.015(4)
O3A_5 0.035(6) 0.048(7) 0.034(9) 0.010(7) 0.017(6) 0.027(5)
C1A_5 0.0262(17) 0.038(2) 0.011(3) -0.0055(18) 0.0002(16) 0.0177(15)
C2A_5 0.0309(18) 0.0416(19) 0.0166(17) 0.0038(15) 0.0002(14) 0.0189(15)
C3A_5 0.020(2) 0.033(2) 0.0135(18) 0.0007(15) -0.0010(16) 0.0091(15)
C4A_5 0.0190(19) 0.036(2) 0.0157(17) 0.0032(15) 0.0013(15) 0.0131(15)
C5A_5 0.018(2) 0.0326(18) 0.0141(17) -0.0034(14) 0.0003(15) 0.0111(15)
C6A_5 0.0216(17) 0.0360(19) 0.015(2) -0.0014(16) 0.0027(14) 0.0131(14)
C7A_5 0.018(2) 0.043(2) 0.0242(19) -0.0004(17) 0.0032(17) 0.0151(17)
C8A_5 0.023(2) 0.037(2) 0.022(2) -0.0006(18) 0.0073(18) 0.0100(17)
C9A_5 0.026(2) 0.029(2) 0.019(3) -0.0041(18) 0.0039(18) 0.0078(16)
C10A_5 0.027(7) 0.031(6) 0.014(7) 0.001(5) 0.001(5) 0.013(5)
C11A_5 0.067(5) 0.047(4) 0.050(5) 0.013(4) 0.000(4) 0.028(4)
C12A_5 0.067(5) 0.047(4) 0.050(5) 0.013(4) 0.000(4) 0.028(4)
C13A_5 0.067(5) 0.047(4) 0.050(5) 0.013(4) 0.000(4) 0.028(4)
C14A_5 0.067(5) 0.047(4) 0.050(5) 0.013(4) 0.000(4) 0.028(4)
C15A_5 0.067(5) 0.047(4) 0.050(5) 0.013(4) 0.000(4) 0.028(4)

loop_
_atom_type_symbol
_atom_type_description
_atom_type_scat_dispersion_real
_atom_type_scat_dispersion_imag
_atom_type_scat_source
C C 0.0181 0.0091 'International Tables Vol C Tables 4.2.6.8 and 6.1.1.4'
H H 0.0000 0.0000 'International Tables Vol C Tables 4.2.6.8 and 6.1.1.4'
O O 0.0492 0.0322 'International Tables Vol C Tables 4.2.6.8 and 6.1.1.4'

loop_
_geom_angle_atom_site_label_1
_geom_angle_atom_site_label_2
_geom_angle_atom_site_label_3
_geom_angle
_geom_angle_site_symmetry_1
_geom_angle_site_symmetry_3
_geom_angle_publ_flag
C3_1 O2_1 C2_1 61.6(5) . . ?
C4_1 O3_1 H3_1 96(6) . . ?
O1_1 C1_1 C6_1 122.9(8) . . ?
O1_1 C1_1 C2_1 119.6(8) . . ?
C6_1 C1_1 C2_1 117.4(7) . . ?
O2_1 C2_1 C3_1 58.3(5) . . ?
O2_1 C2_1 C1_1 110.5(7) . . ?
C3_1 C2_1 C1_1 116.9(8) . . ?
O2_1 C2_1 C11_1 116.0(8) . . ?
C3_1 C2_1 C11_1 120.4(7) . . ?
C1_1 C2_1 C11_1 118.9(7) . . ?
O2_1 C3_1 C2_1 60.1(5) . . ?
O2_1 C3_1 C4_1 117.1(8) . . ?
C2_1 C3_1 C4_1 121.0(7) . . ?
O2_1 C3_1 H3A_1 115.7 . . ?
C2_1 C3_1 H3A_1 115.7 . . ?
C4_1 C3_1 H3A_1 115.7 . . ?
O3_1 C4_1 C5_1 110.7(7) . . ?
O3_1 C4_1 C3_1 109.1(7) . . ?
C5_1 C4_1 C3_1 113.4(7) . . ?
O3_1 C4_1 H4_1 107.8 . . ?
C5_1 C4_1 H4_1 107.8 . . ?
C3_1 C4_1 H4_1 107.8 . . ?
C10_1 C5_1 C6_1 117.8(7) . . ?
C10_1 C5_1 C4_1 120.6(7) . . ?
C6_1 C5_1 C4_1 121.6(8) . . ?
C7_1 C6_1 C5_1 121.0(8) . . ?
C7_1 C6_1 C1_1 119.0(8) . . ?
C5_1 C6_1 C1_1 120.0(8) . . ?
C8_1 C7_1 C6_1 120.2(8) . . ?
C8_1 C7_1 H7_1 119.9 . . ?
C6_1 C7_1 H7_1 119.9 . . ?
C9_1 C8_1 C7_1 119.1(8) . . ?
C9_1 C8_1 H8_1 120.5 . . ?
C7_1 C8_1 H8_1 120.5 . . ?
C10_1 C9_1 C8_1 120.7(9) . . ?
C10_1 C9_1 H9_1 119.6 . . ?
C8_1 C9_1 H9_1 119.6 . . ?
C9_1 C10_1 C5_1 121.0(8) . . ?
C9_1 C10_1 H10_1 119.5 . . ?
C5_1 C10_1 H10_1 119.5 . . ?
C12_1 C11_1 C2_1 113.1(8) . . ?
C12_1 C11_1 H11A_1 109.0 . . ?
C2_1 C11_1 H11A_1 109.0 . . ?
C12_1 C11_1 H11B_1 109.0 . . ?
C2_1 C11_1 H11B_1 109.0 . . ?
H11A_1 C11_1 H11B_1 107.8 . . ?
C13_1 C12_1 C11_1 125.5(9) . . ?
C13_1 C12_1 H12_1 117.3 . . ?
C11_1 C12_1 H12_1 117.3 . . ?
C12_1 C13_1 C15_1 124.8(9) . . ?
C12_1 C13_1 C14_1 118.4(10) . . ?
C15_1 C13_1 C14_1 116.8(9) . . ?
C13_1 C14_1 H14A_1 109.5 . . ?
C13_1 C14_1 H14B_1 109.5 . . ?
H14A_1 C14_1 H14B_1 109.5 . . ?
C13_1 C14_1 H14C_1 109.5 . . ?
H14A_1 C14_1 H14C_1 109.5 . . ?
H14B_1 C14_1 H14C_1 109.5 . . ?
C13_1 C15_1 H15A_1 109.5 . . ?
C13_1 C15_1 H15B_1 109.5 . . ?
H15A_1 C15_1 H15B_1 109.5 . . ?
C13_1 C15_1 H15C_1 109.5 . . ?
H15A_1 C15_1 H15C_1 109.5 . . ?
H15B_1 C15_1 H15C_1 109.5 . . ?
C3A_1 O2A_1 C2A_1 61.7(8) . . ?
C4A_1 O3A_1 H3AA_1 121(7) . . ?
O1A_1 C1A_1 C6A_1 120.1(13) . . ?
O1A_1 C1A_1 C2A_1 122.0(13) . . ?
C6A_1 C1A_1 C2A_1 117.8(11) . . ?
O2A_1 C2A_1 C3A_1 58.8(8) . . ?
O2A_1 C2A_1 C1A_1 112.2(13) . . ?
C3A_1 C2A_1 C1A_1 115.3(12) . . ?
O2A_1 C2A_1 C11A_1 116.9(13) . . ?
C3A_1 C2A_1 C11A_1 121.6(12) . . ?
C1A_1 C2A_1 C11A_1 117.8(11) . . ?
O2A_1 C3A_1 C2A_1 59.5(8) . . ?
O2A_1 C3A_1 C4A_1 115.4(14) . . ?
C2A_1 C3A_1 C4A_1 122.5(12) . . ?
O2A_1 C3A_1 H3B_1 115.8 . . ?
C2A_1 C3A_1 H3B_1 115.8 . . ?
C4A_1 C3A_1 H3B_1 115.8 . . ?
O3A_1 C4A_1 C5A_1 109.3(12) . . ?
O3A_1 C4A_1 C3A_1 107.3(12) . . ?
C5A_1 C4A_1 C3A_1 113.1(12) . . ?
O3A_1 C4A_1 H4A_1 109.1 . . ?
C5A_1 C4A_1 H4A_1 109.1 . . ?
C3A_1 C4A_1 H4A_1 109.1 . . ?
C10A_1 C5A_1 C6A_1 119.0(12) . . ?
C10A_1 C5A_1 C4A_1 120.1(13) . . ?
C6A_1 C5A_1 C4A_1 120.8(12) . . ?
C7A_1 C6A_1 C5A_1 120.0(13) . . ?
C7A_1 C6A_1 C1A_1 119.4(13) . . ?
C5A_1 C6A_1 C1A_1 120.7(12) . . ?
C8A_1 C7A_1 C6A_1 120.6(15) . . ?
C8A_1 C7A_1 H7A_1 119.7 . . ?
C6A_1 C7A_1 H7A_1 119.7 . . ?
C9A_1 C8A_1 C7A_1 118.6(15) . . ?
C9A_1 C8A_1 H8A_1 120.7 . . ?
C7A_1 C8A_1 H8A_1 120.7 . . ?
C8A_1 C9A_1 C10A_1 121.8(15) . . ?
C8A_1 C9A_1 H9A_1 119.1 . . ?
C10A_1 C9A_1 H9A_1 119.1 . . ?
C9A_1 C10A_1 C5A_1 119.7(15) . . ?
C9A_1 C10A_1 H10A_1 120.2 . . ?
C5A_1 C10A_1 H10A_1 120.2 . . ?
C12A_1 C11A_1 C2A_1 113.4(14) . . ?
C12A_1 C11A_1 H11C_1 108.9 . . ?
C2A_1 C11A_1 H11C_1 108.9 . . ?
C12A_1 C11A_1 H11D_1 108.9 . . ?
C2A_1 C11A_1 H11D_1 108.9 . . ?
H11C_1 C11A_1 H11D_1 107.7 . . ?
C13A_1 C12A_1 C11A_1 126.3(16) . . ?
C13A_1 C12A_1 H12A_1 116.8 . . ?
C11A_1 C12A_1 H12A_1 116.8 . . ?
C12A_1 C13A_1 C15A_1 124.2(16) . . ?
C12A_1 C13A_1 C14A_1 120.5(17) . . ?
C15A_1 C13A_1 C14A_1 114.7(15) . . ?
C13A_1 C14A_1 H14D_1 109.5 . . ?
C13A_1 C14A_1 H14E_1 109.5 . . ?
H14D_1 C14A_1 H14E_1 109.5 . . ?
C13A_1 C14A_1 H14F_1 109.5 . . ?
H14D_1 C14A_1 H14F_1 109.5 . . ?
H14E_1 C14A_1 H14F_1 109.5 . . ?
C13A_1 C15A_1 H15D_1 109.5 . . ?
C13A_1 C15A_1 H15E_1 109.5 . . ?
H15D_1 C15A_1 H15E_1 109.5 . . ?
C13A_1 C15A_1 H15F_1 109.5 . . ?
H15D_1 C15A_1 H15F_1 109.5 . . ?
H15E_1 C15A_1 H15F_1 109.5 . . ?
C3_2 O2_2 C2_2 61.3(6) . . ?
C4_2 O3_2 H3_2 105(8) . . ?
O1_2 C1_2 C6_2 122.0(8) . . ?
O1_2 C1_2 C2_2 118.6(9) . . ?
C6_2 C1_2 C2_2 119.4(8) . . ?
O2_2 C2_2 C3_2 58.6(6) . . ?
O2_2 C2_2 C11_2 116.6(8) . . ?
C3_2 C2_2 C11_2 122.5(8) . . ?
O2_2 C2_2 C1_2 110.9(8) . . ?
C3_2 C2_2 C1_2 116.0(8) . . ?
C11_2 C2_2 C1_2 117.6(8) . . ?
O2_2 C3_2 C2_2 60.2(5) . . ?
O2_2 C3_2 C4_2 115.9(9) . . ?
C2_2 C3_2 C4_2 122.4(8) . . ?
O2_2 C3_2 H3A_2 115.6 . . ?
C2_2 C3_2 H3A_2 115.6 . . ?
C4_2 C3_2 H3A_2 115.6 . . ?
O3_2 C4_2 C3_2 109.2(8) . . ?
O3_2 C4_2 C5_2 109.0(8) . . ?
C3_2 C4_2 C5_2 113.7(8) . . ?
O3_2 C4_2 H4_2 108.2 . . ?
C3_2 C4_2 H4_2 108.2 . . ?
C5_2 C4_2 H4_2 108.2 . . ?
C10_2 C5_2 C6_2 117.0(8) . . ?
C10_2 C5_2 C4_2 121.5(9) . . ?
C6_2 C5_2 C4_2 121.0(9) . . ?
C7_2 C6_2 C5_2 121.4(9) . . ?
C7_2 C6_2 C1_2 118.5(9) . . ?
C5_2 C6_2 C1_2 119.8(8) . . ?
C8_2 C7_2 C6_2 120.0(9) . . ?
C8_2 C7_2 H7_2 120.0 . . ?
C6_2 C7_2 H7_2 120.0 . . ?
C7_2 C8_2 C9_2 119.5(9) . . ?
C7_2 C8_2 H8_2 120.3 . . ?
C9_2 C8_2 H8_2 120.3 . . ?
C10_2 C9_2 C8_2 120.1(10) . . ?
C10_2 C9_2 H9_2 119.9 . . ?
C8_2 C9_2 H9_2 119.9 . . ?
C9_2 C10_2 C5_2 121.8(9) . . ?
C9_2 C10_2 H10_2 119.1 . . ?
C5_2 C10_2 H10_2 119.1 . . ?
C12_2 C11_2 C2_2 113.7(9) . . ?
C12_2 C11_2 H11A_2 108.8 . . ?
C2_2 C11_2 H11A_2 108.8 . . ?
C12_2 C11_2 H11B_2 108.8 . . ?
C2_2 C11_2 H11B_2 108.8 . . ?
H11A_2 C11_2 H11B_2 107.7 . . ?
C13_2 C12_2 C11_2 130.4(12) . . ?
C13_2 C12_2 H12_2 114.8 . . ?
C11_2 C12_2 H12_2 114.8 . . ?
C12_2 C13_2 C14_2 120.3(12) . . ?
C12_2 C13_2 C15_2 121.3(14) . . ?
C14_2 C13_2 C15_2 118.2(14) . . ?
C13_2 C14_2 H14A_2 109.5 . . ?
C13_2 C14_2 H14B_2 109.5 . . ?
H14A_2 C14_2 H14B_2 109.5 . . ?
C13_2 C14_2 H14C_2 109.5 . . ?
H14A_2 C14_2 H14C_2 109.5 . . ?
H14B_2 C14_2 H14C_2 109.5 . . ?
C13_2 C15_2 H15A_2 109.5 . . ?
C13_2 C15_2 H15B_2 109.5 . . ?
H15A_2 C15_2 H15B_2 109.5 . . ?
C13_2 C15_2 H15C_2 109.5 . . ?
H15A_2 C15_2 H15C_2 109.5 . . ?
H15B_2 C15_2 H15C_2 109.5 . . ?
C3A_2 O2A_2 C2A_2 61.1(7) . . ?
C4A_2 O3A_2 H3AA_2 92(10) . . ?
O1A_2 C1A_2 C6A_2 123.0(12) . . ?
O1A_2 C1A_2 C2A_2 119.5(12) . . ?
C6A_2 C1A_2 C2A_2 117.3(10) . . ?
O2A_2 C2A_2 C3A_2 58.4(7) . . ?
O2A_2 C2A_2 C1A_2 110.5(11) . . ?
C3A_2 C2A_2 C1A_2 115.5(11) . . ?
O2A_2 C2A_2 C11A_2 115.6(11) . . ?
C3A_2 C2A_2 C11A_2 121.5(11) . . ?
C1A_2 C2A_2 C11A_2 119.3(10) . . ?
O2A_2 C3A_2 C2A_2 60.4(7) . . ?
O2A_2 C3A_2 C4A_2 117.1(13) . . ?
C2A_2 C3A_2 C4A_2 122.9(11) . . ?
O2A_2 C3A_2 H3B_2 115.1 . . ?
C2A_2 C3A_2 H3B_2 115.1 . . ?
C4A_2 C3A_2 H3B_2 115.1 . . ?
O3A_2 C4A_2 C3A_2 110.4(11) . . ?
O3A_2 C4A_2 C5A_2 107.9(11) . . ?
C3A_2 C4A_2 C5A_2 114.2(11) . . ?
O3A_2 C4A_2 H4A_2 108.0 . . ?
C3A_2 C4A_2 H4A_2 108.0 . . ?
C5A_2 C4A_2 H4A_2 108.0 . . ?
C10A_2 C5A_2 C6A_2 117.9(11) . . ?
C10A_2 C5A_2 C4A_2 121.2(11) . . ?
C6A_2 C5A_2 C4A_2 120.7(11) . . ?
C7A_2 C6A_2 C5A_2 120.5(12) . . ?
C7A_2 C6A_2 C1A_2 118.5(12) . . ?
C5A_2 C6A_2 C1A_2 120.5(11) . . ?
C8A_2 C7A_2 C6A_2 120.2(13) . . ?
C8A_2 C7A_2 H7A_2 119.9 . . ?
C6A_2 C7A_2 H7A_2 119.9 . . ?
C9A_2 C8A_2 C7A_2 120.0(13) . . ?
C9A_2 C8A_2 H8A_2 120.0 . . ?
C7A_2 C8A_2 H8A_2 120.0 . . ?
C8A_2 C9A_2 C10A_2 120.3(13) . . ?
C8A_2 C9A_2 H9A_2 119.8 . . ?
C10A_2 C9A_2 H9A_2 119.8 . . ?
C9A_2 C10A_2 C5A_2 120.6(13) . . ?
C9A_2 C10A_2 H10A_2 119.7 . . ?
C5A_2 C10A_2 H10A_2 119.7 . . ?
C12A_2 C11A_2 C2A_2 112.7(13) . . ?
C12A_2 C11A_2 H11C_2 109.0 . . ?
C2A_2 C11A_2 H11C_2 109.0 . . ?
C12A_2 C11A_2 H11D_2 109.0 . . ?
C2A_2 C11A_2 H11D_2 109.0 . . ?
H11C_2 C11A_2 H11D_2 107.8 . . ?
C13A_2 C12A_2 C11A_2 129.8(15) . . ?
C13A_2 C12A_2 H12A_2 115.1 . . ?
C11A_2 C12A_2 H12A_2 115.1 . . ?
C12A_2 C13A_2 C15A_2 123.0(16) . . ?
C12A_2 C13A_2 C14A_2 119.9(16) . . ?
C15A_2 C13A_2 C14A_2 117.0(15) . . ?
C13A_2 C14A_2 H14D_2 109.5 . . ?
C13A_2 C14A_2 H14E_2 109.5 . . ?
H14D_2 C14A_2 H14E_2 109.5 . . ?
C13A_2 C14A_2 H14F_2 109.5 . . ?
H14D_2 C14A_2 H14F_2 109.5 . . ?
H14E_2 C14A_2 H14F_2 109.5 . . ?
C13A_2 C15A_2 H15D_2 109.5 . . ?
C13A_2 C15A_2 H15E_2 109.5 . . ?
H15D_2 C15A_2 H15E_2 109.5 . . ?
C13A_2 C15A_2 H15F_2 109.5 . . ?
H15D_2 C15A_2 H15F_2 109.5 . . ?
H15E_2 C15A_2 H15F_2 109.5 . . ?
C3_3 O2_3 C2_3 60.8(3) . . ?
C4_3 O3_3 H3_3 104(4) . . ?
O1_3 C1_3 C6_3 121.9(4) . . ?
O1_3 C1_3 C2_3 121.7(4) . . ?
C6_3 C1_3 C2_3 116.4(4) . . ?
O2_3 C2_3 C3_3 58.7(3) . . ?
O2_3 C2_3 C1_3 112.1(3) . . ?
C3_3 C2_3 C1_3 116.3(4) . . ?
O2_3 C2_3 C11_3 117.0(4) . . ?
C3_3 C2_3 C11_3 121.8(4) . . ?
C1_3 C2_3 C11_3 117.1(4) . . ?
O2_3 C3_3 C2_3 60.5(3) . . ?
O2_3 C3_3 C4_3 116.9(3) . . ?
C2_3 C3_3 C4_3 120.4(3) . . ?
O2_3 C3_3 H3A_3 115.9 . . ?
C2_3 C3_3 H3A_3 115.9 . . ?
C4_3 C3_3 H3A_3 115.9 . . ?
O3_3 C4_3 C3_3 110.6(3) . . ?
O3_3 C4_3 C5_3 108.8(3) . . ?
C3_3 C4_3 C5_3 112.4(3) . . ?
O3_3 C4_3 H4_3 108.3 . . ?
C3_3 C4_3 H4_3 108.3 . . ?
C5_3 C4_3 H4_3 108.3 . . ?
C10_3 C5_3 C6_3 118.6(4) . . ?
C10_3 C5_3 C4_3 121.4(4) . . ?
C6_3 C5_3 C4_3 119.9(4) . . ?
C7_3 C6_3 C5_3 120.5(4) . . ?
C7_3 C6_3 C1_3 120.3(4) . . ?
C5_3 C6_3 C1_3 119.2(4) . . ?
C6_3 C7_3 C8_3 121.0(4) . . ?
C6_3 C7_3 H7_3 119.5 . . ?
C8_3 C7_3 H7_3 119.5 . . ?
C7_3 C8_3 C9_3 118.8(4) . . ?
C7_3 C8_3 H8_3 120.6 . . ?
C9_3 C8_3 H8_3 120.6 . . ?
C10_3 C9_3 C8_3 120.6(4) . . ?
C10_3 C9_3 H9_3 119.7 . . ?
C8_3 C9_3 H9_3 119.7 . . ?
C9_3 C10_3 C5_3 120.4(4) . . ?
C9_3 C10_3 H10_3 119.8 . . ?
C5_3 C10_3 H10_3 119.8 . . ?
C12_3 C11_3 C2_3 112.7(5) . . ?
C12_3 C11_3 H11A_3 109.1 . . ?
C2_3 C11_3 H11A_3 109.1 . . ?
C12_3 C11_3 H11B_3 109.1 . . ?
C2_3 C11_3 H11B_3 109.1 . . ?
H11A_3 C11_3 H11B_3 107.8 . . ?
C13_3 C12_3 C11_3 128.9(6) . . ?
C13_3 C12_3 H12_3 115.6 . . ?
C11_3 C12_3 H12_3 115.6 . . ?
C12_3 C13_3 C15_3 124.7(6) . . ?
C12_3 C13_3 C14_3 122.0(6) . . ?
C15_3 C13_3 C14_3 113.2(6) . . ?
C13_3 C14_3 H14A_3 109.5 . . ?
C13_3 C14_3 H14B_3 109.5 . . ?
H14A_3 C14_3 H14B_3 109.5 . . ?
C13_3 C14_3 H14C_3 109.5 . . ?
H14A_3 C14_3 H14C_3 109.5 . . ?
H14B_3 C14_3 H14C_3 109.5 . . ?
C13_3 C15_3 H15A_3 109.5 . . ?
C13_3 C15_3 H15B_3 109.5 . . ?
H15A_3 C15_3 H15B_3 109.5 . . ?
C13_3 C15_3 H15C_3 109.5 . . ?
H15A_3 C15_3 H15C_3 109.5 . . ?
H15B_3 C15_3 H15C_3 109.5 . . ?
C3_4 O2_4 C2_4 61.3(3) . . ?
C4_4 O3_4 H3_4 111(4) . . ?
O1_4 C1_4 C6_4 121.9(4) . . ?
O1_4 C1_4 C2_4 120.4(4) . . ?
C6_4 C1_4 C2_4 117.7(3) . . ?
O2_4 C2_4 C3_4 58.8(2) . . ?
O2_4 C2_4 C1_4 111.0(3) . . ?
C3_4 C2_4 C1_4 116.0(3) . . ?
O2_4 C2_4 C11_4 117.0(3) . . ?
C3_4 C2_4 C11_4 123.2(4) . . ?
C1_4 C2_4 C11_4 116.7(4) . . ?
O2_4 C3_4 C2_4 60.0(3) . . ?
O2_4 C3_4 C4_4 116.8(3) . . ?
C2_4 C3_4 C4_4 121.7(3) . . ?
O2_4 C3_4 H3A_4 115.6 . . ?
C2_4 C3_4 H3A_4 115.6 . . ?
C4_4 C3_4 H3A_4 115.6 . . ?
O3_4 C4_4 C3_4 110.0(3) . . ?
O3_4 C4_4 C5_4 108.6(3) . . ?
C3_4 C4_4 C5_4 113.5(3) . . ?
O3_4 C4_4 H4_4 108.2 . . ?
C3_4 C4_4 H4_4 108.2 . . ?
C5_4 C4_4 H4_4 108.2 . . ?
C6_4 C5_4 C10_4 118.9(4) . . ?
C6_4 C5_4 C4_4 120.6(3) . . ?
C10_4 C5_4 C4_4 120.4(4) . . ?
C5_4 C6_4 C7_4 120.3(4) . . ?
C5_4 C6_4 C1_4 121.1(3) . . ?
C7_4 C6_4 C1_4 118.6(4) . . ?
C8_4 C7_4 C6_4 120.1(4) . . ?
C8_4 C7_4 H7_4 119.9 . . ?
C6_4 C7_4 H7_4 119.9 . . ?
C9_4 C8_4 C7_4 119.4(4) . . ?
C9_4 C8_4 H8_4 120.3 . . ?
C7_4 C8_4 H8_4 120.3 . . ?
C8_4 C9_4 C10_4 121.0(4) . . ?
C8_4 C9_4 H9_4 119.5 . . ?
C10_4 C9_4 H9_4 119.5 . . ?
C9_4 C10_4 C5_4 120.2(4) . . ?
C9_4 C10_4 H10_4 119.9 . . ?
C5_4 C10_4 H10_4 119.9 . . ?
C12_4 C11_4 C2_4 113.9(4) . . ?
C12_4 C11_4 H11A_4 108.8 . . ?
C2_4 C11_4 H11A_4 108.8 . . ?
C12_4 C11_4 H11B_4 108.8 . . ?
C2_4 C11_4 H11B_4 108.8 . . ?
H11A_4 C11_4 H11B_4 107.7 . . ?
C13_4 C12_4 C11_4 130.7(5) . . ?
C13A_4 C12_4 C11_4 118.3(12) . . ?
C13_4 C12_4 H12_4 114.6 . . ?
C11_4 C12_4 H12_4 114.6 . . ?
C13A_4 C12_4 H12A_4 120.8 . . ?
C11_4 C12_4 H12A_4 120.8 . . ?
C12_4 C13_4 C15_4 123.0(6) . . ?
C12_4 C13_4 C14_4 122.3(6) . . ?
C15_4 C13_4 C14_4 114.7(6) . . ?
C13_4 C14_4 H14A_4 109.5 . . ?
C13_4 C14_4 H14B_4 109.5 . . ?
H14A_4 C14_4 H14B_4 109.5 . . ?
C13_4 C14_4 H14C_4 109.5 . . ?
H14A_4 C14_4 H14C_4 109.5 . . ?
H14B_4 C14_4 H14C_4 109.5 . . ?
C13_4 C15_4 H15A_4 109.5 . . ?
C13_4 C15_4 H15B_4 109.5 . . ?
H15A_4 C15_4 H15B_4 109.5 . . ?
C13_4 C15_4 H15C_4 109.5 . . ?
H15A_4 C15_4 H15C_4 109.5 . . ?
H15B_4 C15_4 H15C_4 109.5 . . ?
C12_4 C13A_4 C14A_4 123(2) . . ?
C12_4 C13A_4 C15A_4 110(2) . . ?
C14A_4 C13A_4 C15A_4 104(2) . . ?
C13A_4 C14A_4 H14D_4 109.5 . . ?
C13A_4 C14A_4 H14E_4 109.5 . . ?
H14D_4 C14A_4 H14E_4 109.5 . . ?
C13A_4 C14A_4 H14F_4 109.5 . . ?
H14D_4 C14A_4 H14F_4 109.5 . . ?
H14E_4 C14A_4 H14F_4 109.5 . . ?
C13A_4 C15A_4 H15D_4 109.5 . . ?
C13A_4 C15A_4 H15E_4 109.5 . . ?
H15D_4 C15A_4 H15E_4 109.5 . . ?
C13A_4 C15A_4 H15F_4 109.5 . . ?
H15D_4 C15A_4 H15F_4 109.5 . . ?
H15E_4 C15A_4 H15F_4 109.5 . . ?
C3_5 O2_5 C2_5 61.4(4) . . ?
C4_5 O3_5 H3_5 113(5) . . ?
O1_5 C1_5 C6_5 122.3(6) . . ?
O1_5 C1_5 C2_5 120.1(7) . . ?
C6_5 C1_5 C2_5 117.2(5) . . ?
O2_5 C2_5 C3_5 59.0(4) . . ?
O2_5 C2_5 C1_5 112.2(6) . . ?
C3_5 C2_5 C1_5 116.3(6) . . ?
O2_5 C2_5 C11_5 115.1(7) . . ?
C3_5 C2_5 C11_5 121.1(7) . . ?
C1_5 C2_5 C11_5 118.3(7) . . ?
O2_5 C3_5 C2_5 59.6(4) . . ?
O2_5 C3_5 C4_5 115.6(6) . . ?
C2_5 C3_5 C4_5 122.3(5) . . ?
O2_5 C3_5 H3A_5 115.8 . . ?
C2_5 C3_5 H3A_5 115.8 . . ?
C4_5 C3_5 H3A_5 115.8 . . ?
O3_5 C4_5 C5_5 108.9(6) . . ?
O3_5 C4_5 C3_5 109.0(5) . . ?
C5_5 C4_5 C3_5 112.6(6) . . ?
O3_5 C4_5 H4_5 108.8 . . ?
C5_5 C4_5 H4_5 108.8 . . ?
C3_5 C4_5 H4_5 108.8 . . ?
C10_5 C5_5 C6_5 118.3(6) . . ?
C10_5 C5_5 C4_5 120.6(6) . . ?
C6_5 C5_5 C4_5 121.1(6) . . ?
C7_5 C6_5 C5_5 120.1(6) . . ?
C7_5 C6_5 C1_5 118.4(6) . . ?
C5_5 C6_5 C1_5 121.5(5) . . ?
C8_5 C7_5 C6_5 120.5(6) . . ?
C8_5 C7_5 H7_5 119.8 . . ?
C6_5 C7_5 H7_5 119.8 . . ?
C7_5 C8_5 C9_5 119.7(6) . . ?
C7_5 C8_5 H8_5 120.2 . . ?
C9_5 C8_5 H8_5 120.2 . . ?
C10_5 C9_5 C8_5 120.4(7) . . ?
C10_5 C9_5 H9_5 119.8 . . ?
C8_5 C9_5 H9_5 119.8 . . ?
C9_5 C10_5 C5_5 120.7(7) . . ?
C9_5 C10_5 H10_5 119.6 . . ?
C5_5 C10_5 H10_5 119.6 . . ?
C12_5 C11_5 C2_5 113.5(10) . . ?
C12_5 C11_5 H11A_5 108.9 . . ?
C2_5 C11_5 H11A_5 108.9 . . ?
C12_5 C11_5 H11B_5 108.9 . . ?
C2_5 C11_5 H11B_5 108.9 . . ?
H11A_5 C11_5 H11B_5 107.7 . . ?
C13_5 C12_5 C11_5 131.0(10) . . ?
C13_5 C12_5 H12_5 114.5 . . ?
C11_5 C12_5 H12_5 114.5 . . ?
C12_5 C13_5 C15_5 119.2(9) . . ?
C12_5 C13_5 C14_5 121.6(9) . . ?
C15_5 C13_5 C14_5 118.2(8) . . ?
C13_5 C14_5 H14A_5 109.5 . . ?
C13_5 C14_5 H14B_5 109.5 . . ?
H14A_5 C14_5 H14B_5 109.5 . . ?
C13_5 C14_5 H14C_5 109.5 . . ?
H14A_5 C14_5 H14C_5 109.5 . . ?
H14B_5 C14_5 H14C_5 109.5 . . ?
C13_5 C15_5 H15A_5 109.5 . . ?
C13_5 C15_5 H15B_5 109.5 . . ?
H15A_5 C15_5 H15B_5 109.5 . . ?
C13_5 C15_5 H15C_5 109.5 . . ?
H15A_5 C15_5 H15C_5 109.5 . . ?
H15B_5 C15_5 H15C_5 109.5 . . ?
C3A_5 O2A_5 C2A_5 61.4(10) . . ?
C4A_5 O3A_5 H3AA_5 99(10) . . ?
O1A_5 C1A_5 C6A_5 121.8(15) . . ?
O1A_5 C1A_5 C2A_5 117.2(14) . . ?
C6A_5 C1A_5 C2A_5 117.0(13) . . ?
O2A_5 C2A_5 C3A_5 59.0(9) . . ?
O2A_5 C2A_5 C1A_5 110.6(15) . . ?
C3A_5 C2A_5 C1A_5 113.9(13) . . ?
O2A_5 C2A_5 C11A_5 118.7(17) . . ?
C3A_5 C2A_5 C11A_5 120.9(16) . . ?
C1A_5 C2A_5 C11A_5 119.1(14) . . ?
O2A_5 C3A_5 C2A_5 59.6(10) . . ?
O2A_5 C3A_5 C4A_5 116.4(16) . . ?
C2A_5 C3A_5 C4A_5 120.3(14) . . ?
O2A_5 C3A_5 H3B_5 116.2 . . ?
C2A_5 C3A_5 H3B_5 116.2 . . ?
C4A_5 C3A_5 H3B_5 116.2 . . ?
O3A_5 C4A_5 C5A_5 110.5(15) . . ?
O3A_5 C4A_5 C3A_5 108.2(14) . . ?
C5A_5 C4A_5 C3A_5 111.8(14) . . ?
O3A_5 C4A_5 H4A_5 108.7 . . ?
C5A_5 C4A_5 H4A_5 108.7 . . ?
C3A_5 C4A_5 H4A_5 108.7 . . ?
C10A_5 C5A_5 C6A_5 117.3(14) . . ?
C10A_5 C5A_5 C4A_5 122.5(15) . . ?
C6A_5 C5A_5 C4A_5 119.2(14) . . ?
C7A_5 C6A_5 C5A_5 120.4(15) . . ?
C7A_5 C6A_5 C1A_5 120.7(15) . . ?
C5A_5 C6A_5 C1A_5 118.6(13) . . ?
C6A_5 C7A_5 C8A_5 121.1(18) . . ?
C6A_5 C7A_5 H7A_5 119.5 . . ?
C8A_5 C7A_5 H7A_5 119.5 . . ?
C9A_5 C8A_5 C7A_5 117.9(17) . . ?
C9A_5 C8A_5 H8A_5 121.1 . . ?
C7A_5 C8A_5 H8A_5 121.1 . . ?
C8A_5 C9A_5 C10A_5 121.6(18) . . ?
C8A_5 C9A_5 H9A_5 119.2 . . ?
C10A_5 C9A_5 H9A_5 119.2 . . ?
C9A_5 C10A_5 C5A_5 120.5(18) . . ?
C9A_5 C10A_5 H10A_5 119.8 . . ?
C5A_5 C10A_5 H10A_5 119.8 . . ?
C12A_5 C11A_5 C2A_5 115.2(17) . . ?
C12A_5 C11A_5 H11C_5 108.5 . . ?
C2A_5 C11A_5 H11C_5 108.5 . . ?
C12A_5 C11A_5 H11D_5 108.5 . . ?
C2A_5 C11A_5 H11D_5 108.5 . . ?
H11C_5 C11A_5 H11D_5 107.5 . . ?
C13A_5 C12A_5 C11A_5 131(2) . . ?
C13A_5 C12A_5 H12A_5 114.4 . . ?
C11A_5 C12A_5 H12A_5 114.4 . . ?
C12A_5 C13A_5 C14A_5 121.8(16) . . ?
C12A_5 C13A_5 C15A_5 123.9(18) . . ?
C14A_5 C13A_5 C15A_5 110.0(16) . . ?
C13A_5 C14A_5 H14D_5 109.5 . . ?
C13A_5 C14A_5 H14E_5 109.5 . . ?
H14D_5 C14A_5 H14E_5 109.5 . . ?
C13A_5 C14A_5 H14F_5 109.5 . . ?
H14D_5 C14A_5 H14F_5 109.5 . . ?
H14E_5 C14A_5 H14F_5 109.5 . . ?
C13A_5 C15A_5 H15D_5 109.5 . . ?
C13A_5 C15A_5 H15E_5 109.5 . . ?
H15D_5 C15A_5 H15E_5 109.5 . . ?
C13A_5 C15A_5 H15F_5 109.5 . . ?
H15D_5 C15A_5 H15F_5 109.5 . . ?
H15E_5 C15A_5 H15F_5 109.5 . . ?

loop_
_geom_bond_atom_site_label_1
_geom_bond_atom_site_label_2
_geom_bond_distance
_geom_bond_site_symmetry_2
_geom_bond_publ_flag
O1_1 C1_1 1.234(9) . ?
O2_1 C3_1 1.425(10) . ?
O2_1 C2_1 1.452(9) . ?
O3_1 C4_1 1.435(9) . ?
O3_1 H3_1 0.83(3) . ?
C1_1 C6_1 1.483(11) . ?
C1_1 C2_1 1.492(10) . ?
C2_1 C3_1 1.473(10) . ?
C2_1 C11_1 1.512(10) . ?
C3_1 C4_1 1.507(11) . ?
C3_1 H3A_1 1.0000 . ?
C4_1 C5_1 1.500(10) . ?
C4_1 H4_1 1.0000 . ?
C5_1 C10_1 1.398(11) . ?
C5_1 C6_1 1.401(10) . ?
C6_1 C7_1 1.395(11) . ?
C7_1 C8_1 1.392(12) . ?
C7_1 H7_1 0.9500 . ?
C8_1 C9_1 1.389(11) . ?
C8_1 H8_1 0.9500 . ?
C9_1 C10_1 1.386(10) . ?
C9_1 H9_1 0.9500 . ?
C10_1 H10_1 0.9500 . ?
C11_1 C12_1 1.500(11) . ?
C11_1 H11A_1 0.9900 . ?
C11_1 H11B_1 0.9900 . ?
C12_1 C13_1 1.350(11) . ?
C12_1 H12_1 0.9500 . ?
C13_1 C15_1 1.475(12) . ?
C13_1 C14_1 1.507(12) . ?
C14_1 H14A_1 0.9800 . ?
C14_1 H14B_1 0.9800 . ?
C14_1 H14C_1 0.9800 . ?
C15_1 H15A_1 0.9800 . ?
C15_1 H15B_1 0.9800 . ?
C15_1 H15C_1 0.9800 . ?
O1A_1 C1A_1 1.237(15) . ?
O2A_1 C3A_1 1.431(16) . ?
O2A_1 C2A_1 1.441(15) . ?
O3A_1 C4A_1 1.445(14) . ?
O3A_1 H3AA_1 0.84(3) . ?
C1A_1 C6A_1 1.484(15) . ?
C1A_1 C2A_1 1.496(14) . ?
C2A_1 C3A_1 1.474(15) . ?
C2A_1 C11A_1 1.514(15) . ?
C3A_1 C4A_1 1.502(16) . ?
C3A_1 H3B_1 1.0000 . ?
C4A_1 C5A_1 1.500(15) . ?
C4A_1 H4A_1 1.0000 . ?
C5A_1 C10A_1 1.396(16) . ?
C5A_1 C6A_1 1.398(15) . ?
C6A_1 C7A_1 1.397(15) . ?
C7A_1 C8A_1 1.386(17) . ?
C7A_1 H7A_1 0.9500 . ?
C8A_1 C9A_1 1.378(17) . ?
C8A_1 H8A_1 0.9500 . ?
C9A_1 C10A_1 1.383(16) . ?
C9A_1 H9A_1 0.9500 . ?
C10A_1 H10A_1 0.9500 . ?
C11A_1 C12A_1 1.496(16) . ?
C11A_1 H11C_1 0.9900 . ?
C11A_1 H11D_1 0.9900 . ?
C12A_1 C13A_1 1.338(16) . ?
C12A_1 H12A_1 0.9500 . ?
C13A_1 C15A_1 1.483(17) . ?
C13A_1 C14A_1 1.497(17) . ?
C14A_1 H14D_1 0.9800 . ?
C14A_1 H14E_1 0.9800 . ?
C14A_1 H14F_1 0.9800 . ?
C15A_1 H15D_1 0.9800 . ?
C15A_1 H15E_1 0.9800 . ?
C15A_1 H15F_1 0.9800 . ?
O1_2 C1_2 1.240(11) . ?
O2_2 C3_2 1.429(11) . ?
O2_2 C2_2 1.453(10) . ?
O3_2 C4_2 1.443(11) . ?
O3_2 H3_2 0.85(3) . ?
C1_2 C6_2 1.485(12) . ?
C1_2 C2_2 1.513(11) . ?
C2_2 C3_2 1.468(11) . ?
C2_2 C11_2 1.512(11) . ?
C3_2 C4_2 1.489(11) . ?
C3_2 H3A_2 1.0000 . ?
C4_2 C5_2 1.502(11) . ?
C4_2 H4_2 1.0000 . ?
C5_2 C10_2 1.401(12) . ?
C5_2 C6_2 1.406(11) . ?
C6_2 C7_2 1.396(11) . ?
C7_2 C8_2 1.388(13) . ?
C7_2 H7_2 0.9500 . ?
C8_2 C9_2 1.391(12) . ?
C8_2 H8_2 0.9500 . ?
C9_2 C10_2 1.386(11) . ?
C9_2 H9_2 0.9500 . ?
C10_2 H10_2 0.9500 . ?
C11_2 C12_2 1.491(13) . ?
C11_2 H11A_2 0.9900 . ?
C11_2 H11B_2 0.9900 . ?
C12_2 C13_2 1.331(14) . ?
C12_2 H12_2 0.9500 . ?
C13_2 C14_2 1.494(15) . ?
C13_2 C15_2 1.512(16) . ?
C14_2 H14A_2 0.9800 . ?
C14_2 H14B_2 0.9800 . ?
C14_2 H14C_2 0.9800 . ?
C15_2 H15A_2 0.9800 . ?
C15_2 H15B_2 0.9800 . ?
C15_2 H15C_2 0.9800 . ?
O1A_2 C1A_2 1.238(14) . ?
O2A_2 C3A_2 1.432(14) . ?
O2A_2 C2A_2 1.462(13) . ?
O3A_2 C4A_2 1.437(14) . ?
O3A_2 H3AA_2 0.84(3) . ?
C1A_2 C6A_2 1.486(15) . ?
C1A_2 C2A_2 1.509(14) . ?
C2A_2 C3A_2 1.472(14) . ?
C2A_2 C11A_2 1.512(15) . ?
C3A_2 C4A_2 1.485(15) . ?
C3A_2 H3B_2 1.0000 . ?
C4A_2 C5A_2 1.502(14) . ?
C4A_2 H4A_2 1.0000 . ?
C5A_2 C10A_2 1.401(15) . ?
C5A_2 C6A_2 1.405(14) . ?
C6A_2 C7A_2 1.393(14) . ?
C7A_2 C8A_2 1.383(16) . ?
C7A_2 H7A_2 0.9500 . ?
C8A_2 C9A_2 1.374(14) . ?
C8A_2 H8A_2 0.9500 . ?
C9A_2 C10A_2 1.398(14) . ?
C9A_2 H9A_2 0.9500 . ?
C10A_2 H10A_2 0.9500 . ?
C11A_2 C12A_2 1.491(16) . ?
C11A_2 H11C_2 0.9900 . ?
C11A_2 H11D_2 0.9900 . ?
C12A_2 C13A_2 1.326(16) . ?
C12A_2 H12A_2 0.9500 . ?
C13A_2 C15A_2 1.479(18) . ?
C13A_2 C14A_2 1.502(18) . ?
C14A_2 H14D_2 0.9800 . ?
C14A_2 H14E_2 0.9800 . ?
C14A_2 H14F_2 0.9800 . ?
C15A_2 H15D_2 0.9800 . ?
C15A_2 H15E_2 0.9800 . ?
C15A_2 H15F_2 0.9800 . ?
O1_3 C1_3 1.218(6) . ?
O2_3 C3_3 1.430(5) . ?
O2_3 C2_3 1.456(5) . ?
O3_3 C4_3 1.435(5) . ?
O3_3 H3_3 0.86(3) . ?
C1_3 C6_3 1.500(6) . ?
C1_3 C2_3 1.500(6) . ?
C2_3 C3_3 1.461(6) . ?
C2_3 C11_3 1.521(6) . ?
C3_3 C4_3 1.502(5) . ?
C3_3 H3A_3 1.0000 . ?
C4_3 C5_3 1.503(5) . ?
C4_3 H4_3 1.0000 . ?
C5_3 C10_3 1.398(6) . ?
C5_3 C6_3 1.404(6) . ?
C6_3 C7_3 1.382(6) . ?
C7_3 C8_3 1.384(7) . ?
C7_3 H7_3 0.9500 . ?
C8_3 C9_3 1.401(7) . ?
C8_3 H8_3 0.9500 . ?
C9_3 C10_3 1.387(6) . ?
C9_3 H9_3 0.9500 . ?
C10_3 H10_3 0.9500 . ?
C11_3 C12_3 1.505(8) . ?
C11_3 H11A_3 0.9900 . ?
C11_3 H11B_3 0.9900 . ?
C12_3 C13_3 1.326(8) . ?
C12_3 H12_3 0.9500 . ?
C13_3 C15_3 1.485(9) . ?
C13_3 C14_3 1.506(9) . ?
C14_3 H14A_3 0.9800 . ?
C14_3 H14B_3 0.9800 . ?
C14_3 H14C_3 0.9800 . ?
C15_3 H15A_3 0.9800 . ?
C15_3 H15B_3 0.9800 . ?
C15_3 H15C_3 0.9800 . ?
O1_4 C1_4 1.228(5) . ?
O2_4 C3_4 1.437(5) . ?
O2_4 C2_4 1.455(5) . ?
O3_4 C4_4 1.428(5) . ?
O3_4 H3_4 0.82(3) . ?
C1_4 C6_4 1.480(5) . ?
C1_4 C2_4 1.507(5) . ?
C2_4 C3_4 1.473(6) . ?
C2_4 C11_4 1.520(6) . ?
C3_4 C4_4 1.501(5) . ?
C3_4 H3A_4 1.0000 . ?
C4_4 C5_4 1.503(5) . ?
C4_4 H4_4 1.0000 . ?
C5_4 C6_4 1.397(6) . ?
C5_4 C10_4 1.398(6) . ?
C6_4 C7_4 1.401(5) . ?
C7_4 C8_4 1.388(6) . ?
C7_4 H7_4 0.9500 . ?
C8_4 C9_4 1.385(6) . ?
C8_4 H8_4 0.9500 . ?
C9_4 C10_4 1.386(6) . ?
C9_4 H9_4 0.9500 . ?
C10_4 H10_4 0.9500 . ?
C11_4 C12_4 1.488(6) . ?
C11_4 H11A_4 0.9900 . ?
C11_4 H11B_4 0.9900 . ?
C12_4 C13_4 1.305(8) . ?
C12_4 C13A_4 1.349(19) . ?
C12_4 H12_4 0.9500 . ?
C12_4 H12A_4 0.9500 . ?
C13_4 C15_4 1.489(9) . ?
C13_4 C14_4 1.497(8) . ?
C14_4 H14A_4 0.9800 . ?
C14_4 H14B_4 0.9800 . ?
C14_4 H14C_4 0.9800 . ?
C15_4 H15A_4 0.9800 . ?
C15_4 H15B_4 0.9800 . ?
C15_4 H15C_4 0.9800 . ?
C13A_4 C14A_4 1.51(2) . ?
C13A_4 C15A_4 1.53(2) . ?
C14A_4 H14D_4 0.9800 . ?
C14A_4 H14E_4 0.9800 . ?
C14A_4 H14F_4 0.9800 . ?
C15A_4 H15D_4 0.9800 . ?
C15A_4 H15E_4 0.9800 . ?
C15A_4 H15F_4 0.9800 . ?
O1_5 C1_5 1.236(8) . ?
O2_5 C3_5 1.451(7) . ?
O2_5 C2_5 1.461(8) . ?
O3_5 C4_5 1.444(8) . ?
O3_5 H3_5 0.86(3) . ?
C1_5 C6_5 1.476(8) . ?
C1_5 C2_5 1.503(8) . ?
C2_5 C3_5 1.487(9) . ?
C2_5 C11_5 1.511(11) . ?
C3_5 C4_5 1.507(8) . ?
C3_5 H3A_5 1.0000 . ?
C4_5 C5_5 1.504(7) . ?
C4_5 H4_5 1.0000 . ?
C5_5 C10_5 1.399(9) . ?
C5_5 C6_5 1.411(8) . ?
C6_5 C7_5 1.390(8) . ?
C7_5 C8_5 1.385(9) . ?
C7_5 H7_5 0.9500 . ?
C8_5 C9_5 1.388(8) . ?
C8_5 H8_5 0.9500 . ?
C9_5 C10_5 1.384(8) . ?
C9_5 H9_5 0.9500 . ?
C10_5 H10_5 0.9500 . ?
C11_5 C12_5 1.478(14) . ?
C11_5 H11A_5 0.9900 . ?
C11_5 H11B_5 0.9900 . ?
C12_5 C13_5 1.297(11) . ?
C12_5 H12_5 0.9500 . ?
C13_5 C15_5 1.512(12) . ?
C13_5 C14_5 1.521(12) . ?
C14_5 H14A_5 0.9800 . ?
C14_5 H14B_5 0.9800 . ?
C14_5 H14C_5 0.9800 . ?
C15_5 H15A_5 0.9800 . ?
C15_5 H15B_5 0.9800 . ?
C15_5 H15C_5 0.9800 . ?
O1A_5 C1A_5 1.229(17) . ?
O2A_5 C3A_5 1.445(18) . ?
O2A_5 C2A_5 1.454(18) . ?
O3A_5 C4A_5 1.434(18) . ?
O3A_5 H3AA_5 0.85(3) . ?
C1A_5 C6A_5 1.487(16) . ?
C1A_5 C2A_5 1.511(16) . ?
C2A_5 C3A_5 1.480(17) . ?
C2A_5 C11A_5 1.511(17) . ?
C3A_5 C4A_5 1.503(16) . ?
C3A_5 H3B_5 1.0000 . ?
C4A_5 C5A_5 1.497(16) . ?
C4A_5 H4A_5 1.0000 . ?
C5A_5 C10A_5 1.396(17) . ?
C5A_5 C6A_5 1.409(17) . ?
C6A_5 C7A_5 1.386(17) . ?
C7A_5 C8A_5 1.392(18) . ?
C7A_5 H7A_5 0.9500 . ?
C8A_5 C9A_5 1.383(18) . ?
C8A_5 H8A_5 0.9500 . ?
C9A_5 C10A_5 1.389(17) . ?
C9A_5 H9A_5 0.9500 . ?
C10A_5 H10A_5 0.9500 . ?
C11A_5 C12A_5 1.47(2) . ?
C11A_5 H11C_5 0.9900 . ?
C11A_5 H11D_5 0.9900 . ?
C12A_5 C13A_5 1.317(18) . ?
C12A_5 H12A_5 0.9500 . ?
C13A_5 C14A_5 1.500(18) . ?
C13A_5 C15A_5 1.510(18) . ?
C14A_5 H14D_5 0.9800 . ?
C14A_5 H14E_5 0.9800 . ?
C14A_5 H14F_5 0.9800 . ?
C15A_5 H15D_5 0.9800 . ?
C15A_5 H15E_5 0.9800 . ?
C15A_5 H15F_5 0.9800 . ?

loop_
_geom_hbond_atom_site_label_D
_geom_hbond_atom_site_label_H
_geom_hbond_atom_site_label_A
_geom_hbond_distance_DH
_geom_hbond_distance_HA
_geom_hbond_distance_DA
_geom_hbond_angle_DHA
_geom_hbond_site_symmetry_A
_geom_hbond_publ_flag
O3_1 H3_1 O3_4 0.83(3) 1.84(4) 2.634(8) 159(9) . yes
O3A_1 H3AA_1 O3_4 0.84(3) 1.93(5) 2.728(14) 160(10) . yes
O3_2 H3_2 O3_3 0.85(3) 1.92(6) 2.705(9) 153(12) . yes
O3A_2 H3AA_2 O3_3 0.84(3) 1.77(8) 2.556(14) 154(17) . yes
O3_3 H3_3 O3_5 0.86(3) 1.88(3) 2.704(6) 161(6) 4_564 yes
O3_3 H3_3 O3A_5 0.86(3) 1.89(4) 2.73(2) 166(6) 4_564 yes
O3_4 H3_4 O3_2 0.82(3) 1.83(3) 2.620(9) 160(6) . yes
O3_4 H3_4 O3A_2 0.82(3) 1.93(3) 2.736(13) 169(6) . yes
C3_4 H3A_4 O2_3 1.00 2.62 3.338(5) 128.4 . yes
O3_5 H3_5 O3_1 0.86(3) 1.90(3) 2.755(9) 171(7) . yes
O3A_5 H3AA_5 O3A_1 0.85(3) 1.68(12) 2.41(2) 142(18) . yes
